data_4089434
loop_
_publ_author_name
'Collado, Alba'
'Balogh, J\'anos'
'Meiries, Sebastien'
'Slawin, Alexandra M. Z.'
'Falivene, Laura'
'Cavallo, Luigi'
'Nolan, Steven P.'

_publ_section_title
;
 Steric and Electronic Parameters of a Bulky yet Flexible N-Heterocyclic
 Carbene: 1,3-Bis(2,6-bis(1-ethylpropyl)phenyl)imidazol-2-ylidene (IPent)
;
_journal_issue 11
_journal_name_full Organometallics
_journal_page_first 3249
_journal_paper_doi 10.1021/om400168b
_journal_volume 32
_journal_year 2013
_chemical_formula_moiety 'C35 H52 Au Cl N2'
_chemical_formula_sum 'C35 H52 Au Cl N2'
_chemical_formula_weight 733.23
_space_group_IT_number 14
_space_group_name_Hall '-P 2ybc'
_space_group_name_H-M_alt 'P 1 21/c 1'
_symmetry_cell_setting monoclinic
_symmetry_Int_Tables_number 14
_symmetry_space_group_name_Hall '-P 2ybc'
_symmetry_space_group_name_H-M 'P 1 21/c 1'
_atom_sites_solution_hydrogens geom
_atom_sites_solution_primary direct
_atom_sites_solution_secondary difmap
_cell_angle_alpha 90.0000
_cell_angle_beta 97.441(5)
_cell_angle_gamma 90.0000
_cell_formula_units_Z 8
_cell_length_a 11.709(4)
_cell_length_b 15.983(5)
_cell_length_c 36.823(11)
_cell_measurement_reflns_used 19342
_cell_measurement_temperature 93
_cell_measurement_theta_max 25.35
_cell_measurement_theta_min 1.69
_cell_volume 6833(4)
_computing_cell_refinement 'CrystalClear-SM Expert 2.0 rc13'
_computing_data_collection 'CrystalClear-SM Expert 2.0 rc13 (Rigaku, 2009)'
_computing_data_reduction 'CrystalClear-SM Expert 2.0 rc13'
_computing_molecular_graphics 'CrystalStructure 4.0'
_computing_publication_material 'CrystalStructure 4.0 (Rigaku, 2010)'
_computing_structure_refinement 'SHELXL97 (Sheldrick, 2008)'
_computing_structure_solution 'DIRDIF99-PATTY (Gould, et al., 1999)'
_diffrn_ambient_temperature 93
_diffrn_detector_area_resol_mean 29.257
_diffrn_measured_fraction_theta_full 0.988
_diffrn_measured_fraction_theta_max 0.984
_diffrn_measurement_device_type 'Rigaku Saturn70'
_diffrn_measurement_method \w
_diffrn_radiation_type 'Mo K\a'
_diffrn_radiation_wavelength 0.71075
_diffrn_reflns_av_R_equivalents 0.0633
_diffrn_reflns_limit_h_max 14
_diffrn_reflns_limit_h_min -14
_diffrn_reflns_limit_k_max 19
_diffrn_reflns_limit_k_min -19
_diffrn_reflns_limit_l_max 44
_diffrn_reflns_limit_l_min -44
_diffrn_reflns_number 65224
_diffrn_reflns_theta_full 25.00
_diffrn_reflns_theta_max 25.41
_diffrn_standards_number 0
_exptl_absorpt_coefficient_mu 4.423
_exptl_absorpt_correction_T_max 0.413
_exptl_absorpt_correction_T_min 0.229
_exptl_absorpt_correction_type multi-scan
_exptl_absorpt_process_details 'REQAB (Rigaku, 1998)'
_exptl_crystal_colour colorless
_exptl_crystal_density_diffrn 1.425
_exptl_crystal_density_method 'not measured'
_exptl_crystal_description prism
_exptl_crystal_F_000 2976.00
_exptl_crystal_size_max 0.200
_exptl_crystal_size_mid 0.200
_exptl_crystal_size_min 0.200
_refine_diff_density_max 2.810
_refine_diff_density_min -5.140
_refine_ls_extinction_method none
_refine_ls_goodness_of_fit_ref 1.186
_refine_ls_hydrogen_treatment constr
_refine_ls_number_parameters 703
_refine_ls_number_reflns 12388
_refine_ls_number_restraints 17
_refine_ls_R_factor_gt 0.0722
_refine_ls_shift/su_max 0.000
_refine_ls_structure_factor_coef Fsqd
_refine_ls_weighting_details 'w = 1/[\s^2^(Fo^2^)+(0.1764P)^2^+31.8038P] where P=(Fo^2^+2Fc^2^)/3'
_refine_ls_weighting_scheme calc
_refine_ls_wR_factor_ref 0.2754
_reflns_number_gt 11530
_reflns_number_total 12388
_reflns_threshold_expression F^2^>2.0\s(F^2^)
_cod_data_source_file om400168b_si_002.cif
_cod_data_source_block 3
_cod_database_code 4089434

loop_
_symmetry_equiv_pos_site_id
_symmetry_equiv_pos_as_xyz
1 +X,+Y,+Z
2 -X,1/2+Y,1/2-Z
3 -X,-Y,-Z
4 +X,1/2-Y,1/2+Z

loop_
_atom_site_label
_atom_site_type_symbol
_atom_site_fract_x
_atom_site_fract_y
_atom_site_fract_z
_atom_site_U_iso_or_equiv
_atom_site_adp_type
_atom_site_occupancy
_atom_site_symmetry_multiplicity
_atom_site_calc_flag
_atom_site_refinement_flags
Au1 Au 0.10413(3) 0.23060(2) 0.005090(10) 0.03606(13) Uani 1.0 4 d .
Au41 Au 0.54902(4) 0.02220(3) 0.306490(10) 0.04889(15) Uani 1.0 4 d .
Cl1 Cl 0.0373(3) 0.22916(16) -0.05597(7) 0.0484(7) Uani 1.0 4 d .
Cl41 Cl 0.5962(5) -0.1147(2) 0.31634(9) 0.1018(17) Uani 1.0 4 d .
N2 N 0.2162(6) 0.1770(5) 0.0800(3) 0.0367(18) Uani 1.0 4 d .
N5 N 0.1716(7) 0.3061(5) 0.0788(2) 0.0354(17) Uani 1.0 4 d .
N42 N 0.5312(7) 0.2096(5) 0.3160(2) 0.0342(17) Uani 1.0 4 d .
N45 N 0.4802(7) 0.1709(6) 0.2609(2) 0.042(2) Uani 1.0 4 d .
C1 C 0.1655(7) 0.2372(5) 0.0577(3) 0.032(2) Uani 1.0 4 d .
C3 C 0.2537(8) 0.2099(6) 0.1148(3) 0.036(2) Uani 1.0 4 d .
C4 C 0.2259(9) 0.2917(7) 0.1137(3) 0.040(3) Uani 1.0 4 d .
C6 C 0.2333(8) 0.0903(6) 0.0706(3) 0.039(3) Uani 1.0 4 d .
C7 C 0.3371(9) 0.0726(7) 0.0573(3) 0.041(3) Uani 1.0 4 d .
C8 C 0.3531(12) -0.0135(9) 0.0503(4) 0.061(4) Uani 1.0 4 d .
C9 C 0.2763(12) -0.0748(10) 0.0563(4) 0.066(4) Uani 1.0 4 d .
C10 C 0.1729(11) -0.0501(8) 0.0696(5) 0.066(4) Uani 1.0 4 d .
C11 C 0.1520(10) 0.0329(7) 0.0770(5) 0.062(4) Uani 1.0 4 d .
C12 C 0.4241(10) 0.1377(9) 0.0506(3) 0.059(4) Uani 1.0 4 d .
C13 C 0.4715(10) 0.1287(8) 0.0138(3) 0.052(3) Uani 1.0 4 d .
C14 C 0.3792(12) 0.1322(11) -0.0186(4) 0.071(4) Uani 1.0 4 d .
C15 C 0.5172(11) 0.1490(10) 0.0815(4) 0.106(7) Uani 1.0 4 d .
C16 C 0.5962(18) 0.0713(14) 0.0860(5) 0.159(13) Uani 1.0 4 d .
C17 C 0.0430(10) 0.0574(9) 0.0930(9) 0.133(11) Uani 1.0 4 d .
C18 C -0.051(2) 0.0824(16) 0.0705(7) 0.122(3) Uani 1.0 4 d .
C19 C -0.094(3) 0.0075(13) 0.0563(6) 0.137(10) Uani 1.0 4 d .
C20 C 0.0186(17) 0.012(3) 0.1249(5) 0.161(14) Uani 1.0 4 d .
C21 C -0.0723(16) 0.047(3) 0.1439(7) 0.205(17) Uani 1.0 4 d .
C22 C 0.1292(8) 0.3891(6) 0.0664(3) 0.036(2) Uani 1.0 4 d .
C23 C 0.0131(10) 0.4067(7) 0.0684(3) 0.050(3) Uani 1.0 4 d .
C24 C -0.0229(12) 0.4867(8) 0.0585(4) 0.058(3) Uani 1.0 4 d .
C25 C 0.0514(11) 0.5444(8) 0.0464(3) 0.055(3) Uani 1.0 4 d .
C26 C 0.1626(10) 0.5232(6) 0.0442(3) 0.044(3) Uani 1.0 4 d .
C27 C 0.2049(9) 0.4459(6) 0.0543(3) 0.036(2) Uani 1.0 4 d .
C28 C -0.0780(8) 0.3365(8) 0.0723(3) 0.108(7) Uani 1.0 4 d .
C29 C -0.1716(11) 0.3244(8) 0.0386(4) 0.089(5) Uani 1.0 4 d .
C30 C -0.2307(18) 0.2364(10) 0.0395(6) 0.115(8) Uani 1.0 4 d .
C31 C -0.1434(10) 0.3620(13) 0.1045(3) 0.101(2) Uani 1.0 4 d .
C32 C -0.0469(11) 0.3604(10) 0.1382(4) 0.071(4) Uani 1.0 4 d .
C33 C 0.3315(8) 0.4233(6) 0.0538(3) 0.037(2) Uani 1.0 4 d .
C34 C 0.3755(10) 0.4495(9) 0.0179(3) 0.058(3) Uani 1.0 4 d .
C35 C 0.3171(12) 0.4059(9) -0.0150(4) 0.066(4) Uani 1.0 4 d .
C36 C 0.4057(11) 0.4597(8) 0.0872(4) 0.059(3) Uani 1.0 4 d .
C37 C 0.5244(12) 0.4205(12) 0.0952(5) 0.087(5) Uani 1.0 4 d .
C41 C 0.5154(8) 0.1407(7) 0.2952(3) 0.042(3) Uani 1.0 4 d .
C43 C 0.5063(10) 0.2816(7) 0.2962(3) 0.044(3) Uani 1.0 4 d .
C44 C 0.4738(10) 0.2576(7) 0.2613(3) 0.040(3) Uani 1.0 4 d .
C46 C 0.5662(8) 0.2083(6) 0.3553(3) 0.035(2) Uani 1.0 4 d .
C47 C 0.4810(9) 0.2096(7) 0.3789(3) 0.040(3) Uani 1.0 4 d .
C48 C 0.5188(9) 0.2086(7) 0.4161(3) 0.043(3) Uani 1.0 4 d .
C49 C 0.6350(9) 0.2082(7) 0.4294(3) 0.040(2) Uani 1.0 4 d .
C50 C 0.7161(9) 0.2089(7) 0.4057(3) 0.041(3) Uani 1.0 4 d .
C51 C 0.6853(8) 0.2106(6) 0.3685(3) 0.036(2) Uani 1.0 4 d .
C52 C 0.3530(9) 0.2062(7) 0.3649(3) 0.044(3) Uani 1.0 4 d .
C53 C 0.3072(9) 0.1191(8) 0.3711(4) 0.051(3) Uani 1.0 4 d .
C54 C 0.1807(11) 0.1083(13) 0.3564(5) 0.096(6) Uani 1.0 4 d .
C55 C 0.2879(11) 0.2759(9) 0.3810(4) 0.067(4) Uani 1.0 4 d .
C56 C 0.3307(17) 0.3604(10) 0.3726(5) 0.094(6) Uani 1.0 4 d .
C57 C 0.7750(9) 0.2127(8) 0.3420(3) 0.046(3) Uani 1.0 4 d .
C58 C 0.8771(10) 0.1562(8) 0.3533(4) 0.053(3) Uani 1.0 4 d .
C59 C 0.8432(12) 0.0659(9) 0.3541(4) 0.069(4) Uani 1.0 4 d .
C60 C 0.8130(12) 0.3048(10) 0.3391(4) 0.070(4) Uani 1.0 4 d .
C61 C 0.8903(15) 0.3206(9) 0.3097(5) 0.090(5) Uani 1.0 4 d .
C62 C 0.4525(9) 0.1186(6) 0.2291(3) 0.040(3) Uani 1.0 4 d .
C63 C 0.5408(9) 0.0917(8) 0.2093(3) 0.047(3) Uani 1.0 4 d .
C64 C 0.5076(11) 0.0435(8) 0.1785(3) 0.054(3) Uani 1.0 4 d .
C65 C 0.3957(11) 0.0202(7) 0.1683(3) 0.049(3) Uani 1.0 4 d .
C66 C 0.3097(11) 0.0446(8) 0.1889(3) 0.049(3) Uani 1.0 4 d .
C67 C 0.3362(10) 0.0942(8) 0.2191(3) 0.047(3) Uani 1.0 4 d .
C68 C 0.6640(10) 0.1147(9) 0.2202(4) 0.060(3) Uani 1.0 4 d .
C69 C 0.7339(14) 0.0294(14) 0.2303(6) 0.104(7) Uani 1.0 4 d .
C70 C 0.8537(15) 0.0460(14) 0.2495(6) 0.107(7) Uani 1.0 4 d .
C71 C 0.7108(16) 0.1719(15) 0.1934(6) 0.102(6) Uani 1.0 4 d .
C72 C 0.651(3) 0.2457(16) 0.1858(8) 0.127(8) Uani 1.0 4 d .
C73 C 0.2438(9) 0.1239(9) 0.2410(4) 0.057(3) Uani 1.0 4 d .
C74 C 0.1647(12) 0.0493(11) 0.2487(5) 0.077(5) Uani 1.0 4 d .
C75 C 0.2269(17) -0.0209(11) 0.2693(5) 0.092(6) Uani 1.0 4 d .
C76 C 0.1795(13) 0.1982(11) 0.2220(4) 0.076(4) Uani 1.0 4 d .
C77 C 0.1085(17) 0.2433(13) 0.2456(7) 0.107(7) Uani 1.0 4 d .
H3 H 0.2915 0.1801 0.1352 0.0431 Uiso 1.0 4 calc R
H4 H 0.2406 0.3312 0.1330 0.0476 Uiso 1.0 4 calc R
H8 H 0.4215 -0.0296 0.0408 0.0736 Uiso 1.0 4 calc R
H9 H 0.2917 -0.1319 0.0518 0.0792 Uiso 1.0 4 calc R
H10 H 0.1172 -0.0913 0.0735 0.0795 Uiso 1.0 4 calc R
H12 H 0.3808 0.1918 0.0488 0.0713 Uiso 1.0 4 calc R
H13A H 0.5279 0.1740 0.0116 0.0624 Uiso 1.0 4 calc R
H13B H 0.5128 0.0747 0.0135 0.0624 Uiso 1.0 4 calc R
H14A H 0.3399 0.1863 -0.0190 0.0852 Uiso 1.0 4 calc R
H14B H 0.3235 0.0872 -0.0167 0.0852 Uiso 1.0 4 calc R
H14C H 0.4141 0.1253 -0.0412 0.0852 Uiso 1.0 4 calc R
H15A H 0.4830 0.1583 0.1044 0.1275 Uiso 1.0 4 calc R
H15B H 0.5634 0.1990 0.0771 0.1275 Uiso 1.0 4 calc R
H16A H 0.6388 0.0669 0.0648 0.1907 Uiso 1.0 4 calc R
H16B H 0.5493 0.0210 0.0875 0.1907 Uiso 1.0 4 calc R
H16C H 0.6508 0.0768 0.1084 0.1907 Uiso 1.0 4 calc R
H17 H 0.0681 0.1122 0.1046 0.1599 Uiso 1.0 4 calc R
H18A H -0.0295 0.1197 0.0510 0.1469 Uiso 1.0 4 calc R
H18B H -0.1065 0.1116 0.0841 0.1469 Uiso 1.0 4 calc R
H19A H -0.1027 -0.0313 0.0764 0.1644 Uiso 1.0 4 calc R
H19B H -0.0416 -0.0164 0.0406 0.1644 Uiso 1.0 4 calc R
H19C H -0.1697 0.0170 0.0420 0.1644 Uiso 1.0 4 calc R
H20A H 0.0902 0.0092 0.1424 0.1934 Uiso 1.0 4 calc R
H20B H -0.0031 -0.0457 0.1174 0.1934 Uiso 1.0 4 calc R
H21A H -0.1458 0.0450 0.1278 0.2456 Uiso 1.0 4 calc R
H21B H -0.0539 0.1055 0.1505 0.2456 Uiso 1.0 4 calc R
H21C H -0.0783 0.0147 0.1661 0.2456 Uiso 1.0 4 calc R
H24 H -0.1004 0.5023 0.0601 0.0692 Uiso 1.0 4 calc R
H25 H 0.0246 0.5990 0.0396 0.0657 Uiso 1.0 4 calc R
H26 H 0.2122 0.5633 0.0353 0.0531 Uiso 1.0 4 calc R
H28 H -0.0373 0.2822 0.0782 0.1297 Uiso 1.0 4 calc R
H29A H -0.1356 0.3296 0.0158 0.1062 Uiso 1.0 4 calc R
H29B H -0.2306 0.3687 0.0385 0.1062 Uiso 1.0 4 calc R
H30A H -0.2675 0.2315 0.0619 0.1377 Uiso 1.0 4 calc R
H30B H -0.1725 0.1924 0.0393 0.1377 Uiso 1.0 4 calc R
H30C H -0.2890 0.2304 0.0181 0.1377 Uiso 1.0 4 calc R
H31A H -0.2054 0.3215 0.1076 0.1207 Uiso 1.0 4 calc R
H31B H -0.1773 0.4185 0.1007 0.1207 Uiso 1.0 4 calc R
H32A H 0.0098 0.4043 0.1354 0.0849 Uiso 1.0 4 calc R
H32B H -0.0088 0.3057 0.1396 0.0849 Uiso 1.0 4 calc R
H32C H -0.0814 0.3704 0.1607 0.0849 Uiso 1.0 4 calc R
H33 H 0.3377 0.3610 0.0556 0.0448 Uiso 1.0 4 calc R
H34A H 0.3645 0.5106 0.0146 0.0694 Uiso 1.0 4 calc R
H34B H 0.4592 0.4380 0.0199 0.0694 Uiso 1.0 4 calc R
H35A H 0.2344 0.4181 -0.0176 0.0789 Uiso 1.0 4 calc R
H35B H 0.3292 0.3455 -0.0122 0.0789 Uiso 1.0 4 calc R
H35C H 0.3491 0.4255 -0.0367 0.0789 Uiso 1.0 4 calc R
H36A H 0.4147 0.5205 0.0833 0.0703 Uiso 1.0 4 calc R
H36B H 0.3648 0.4524 0.1089 0.0703 Uiso 1.0 4 calc R
H37A H 0.5664 0.4284 0.0741 0.1039 Uiso 1.0 4 calc R
H37B H 0.5166 0.3606 0.0999 0.1039 Uiso 1.0 4 calc R
H37C H 0.5669 0.4473 0.1167 0.1039 Uiso 1.0 4 calc R
H43 H 0.5110 0.3372 0.3053 0.0528 Uiso 1.0 4 calc R
H44 H 0.4511 0.2932 0.2410 0.0486 Uiso 1.0 4 calc R
H48 H 0.4637 0.2082 0.4329 0.0520 Uiso 1.0 4 calc R
H49 H 0.6586 0.2073 0.4551 0.0475 Uiso 1.0 4 calc R
H50 H 0.7954 0.2083 0.4153 0.0496 Uiso 1.0 4 calc R
H52 H 0.3449 0.2154 0.3378 0.0531 Uiso 1.0 4 calc R
H53A H 0.3180 0.1071 0.3977 0.0607 Uiso 1.0 4 calc R
H53B H 0.3529 0.0777 0.3591 0.0607 Uiso 1.0 4 calc R
H54A H 0.1694 0.1187 0.3299 0.1150 Uiso 1.0 4 calc R
H54B H 0.1345 0.1482 0.3685 0.1150 Uiso 1.0 4 calc R
H54C H 0.1564 0.0511 0.3612 0.1150 Uiso 1.0 4 calc R
H55A H 0.2052 0.2717 0.3712 0.0800 Uiso 1.0 4 calc R
H55B H 0.2948 0.2687 0.4078 0.0800 Uiso 1.0 4 calc R
H56A H 0.3228 0.3683 0.3460 0.1134 Uiso 1.0 4 calc R
H56B H 0.4120 0.3655 0.3828 0.1134 Uiso 1.0 4 calc R
H56C H 0.2856 0.4031 0.3835 0.1134 Uiso 1.0 4 calc R
H57 H 0.7373 0.1943 0.3173 0.0547 Uiso 1.0 4 calc R
H58A H 0.9342 0.1634 0.3359 0.0638 Uiso 1.0 4 calc R
H58B H 0.9142 0.1729 0.3779 0.0638 Uiso 1.0 4 calc R
H59A H 0.8089 0.0485 0.3296 0.0822 Uiso 1.0 4 calc R
H59B H 0.7869 0.0583 0.3713 0.0822 Uiso 1.0 4 calc R
H59C H 0.9115 0.0318 0.3619 0.0822 Uiso 1.0 4 calc R
H60A H 0.7434 0.3402 0.3339 0.0839 Uiso 1.0 4 calc R
H60B H 0.8542 0.3224 0.3630 0.0839 Uiso 1.0 4 calc R
H61A H 0.8489 0.3064 0.2856 0.1082 Uiso 1.0 4 calc R
H61B H 0.9597 0.2859 0.3145 0.1082 Uiso 1.0 4 calc R
H61C H 0.9123 0.3798 0.3100 0.1082 Uiso 1.0 4 calc R
H64 H 0.5645 0.0261 0.1639 0.0649 Uiso 1.0 4 calc R
H65 H 0.3764 -0.0129 0.1470 0.0592 Uiso 1.0 4 calc R
H66 H 0.2326 0.0267 0.1820 0.0592 Uiso 1.0 4 calc R
H68 H 0.6667 0.1470 0.2435 0.0721 Uiso 1.0 4 calc R
H69A H 0.6911 -0.0050 0.2464 0.1251 Uiso 1.0 4 calc R
H69B H 0.7392 -0.0027 0.2077 0.1251 Uiso 1.0 4 calc R
H70A H 0.8488 0.0783 0.2719 0.1285 Uiso 1.0 4 calc R
H70B H 0.8976 0.0777 0.2333 0.1285 Uiso 1.0 4 calc R
H70C H 0.8925 -0.0073 0.2559 0.1285 Uiso 1.0 4 calc R
H71A H 0.7913 0.1860 0.2031 0.1228 Uiso 1.0 4 calc R
H71B H 0.7125 0.1411 0.1702 0.1228 Uiso 1.0 4 calc R
H72A H 0.6535 0.2791 0.2082 0.1527 Uiso 1.0 4 calc R
H72B H 0.5704 0.2329 0.1765 0.1527 Uiso 1.0 4 calc R
H72C H 0.6857 0.2773 0.1673 0.1527 Uiso 1.0 4 calc R
H73 H 0.2829 0.1440 0.2652 0.0679 Uiso 1.0 4 calc R
H74A H 0.1039 0.0701 0.2627 0.0930 Uiso 1.0 4 calc R
H74B H 0.1264 0.0276 0.2250 0.0930 Uiso 1.0 4 calc R
H75A H 0.2629 -0.0005 0.2932 0.1100 Uiso 1.0 4 calc R
H75B H 0.2863 -0.0427 0.2554 0.1100 Uiso 1.0 4 calc R
H75C H 0.1721 -0.0656 0.2730 0.1100 Uiso 1.0 4 calc R
H76A H 0.2362 0.2374 0.2137 0.0915 Uiso 1.0 4 calc R
H76B H 0.1295 0.1779 0.2000 0.0915 Uiso 1.0 4 calc R
H77A H 0.1575 0.2640 0.2674 0.1279 Uiso 1.0 4 calc R
H77B H 0.0501 0.2054 0.2532 0.1279 Uiso 1.0 4 calc R
H77C H 0.0705 0.2907 0.2321 0.1279 Uiso 1.0 4 calc R

loop_
_atom_site_aniso_label
_atom_site_aniso_U_11
_atom_site_aniso_U_22
_atom_site_aniso_U_33
_atom_site_aniso_U_12
_atom_site_aniso_U_13
_atom_site_aniso_U_23
Au1 0.0308(2) 0.0321(3) 0.0433(3) 0.00046(12) -0.00237(16) 0.00521(14)
Au41 0.0762(3) 0.0386(3) 0.0280(3) 0.00497(18) -0.00786(19) -0.00209(14)
Cl1 0.0528(15) 0.0440(15) 0.0446(14) 0.0012(11) -0.0086(11) 0.0065(11)
Cl41 0.206(5) 0.0381(17) 0.0470(17) 0.025(3) -0.037(3) -0.0062(13)
N2 0.028(4) 0.034(5) 0.046(5) 0.000(3) 0.001(3) 0.006(4)
N5 0.037(4) 0.030(4) 0.041(5) 0.006(3) 0.010(3) 0.010(4)
N42 0.042(4) 0.031(4) 0.028(4) -0.003(4) 0.000(3) 0.001(3)
N45 0.039(4) 0.058(6) 0.028(4) 0.004(4) 0.002(3) 0.003(4)
C1 0.024(4) 0.018(4) 0.054(6) -0.000(3) 0.009(4) 0.002(4)
C3 0.040(5) 0.027(5) 0.041(5) -0.003(4) 0.006(4) 0.007(4)
C4 0.045(5) 0.042(6) 0.033(5) 0.007(5) 0.011(4) 0.006(4)
C6 0.038(5) 0.032(5) 0.045(6) 0.004(4) -0.007(4) 0.006(4)
C7 0.047(5) 0.041(6) 0.033(5) 0.005(5) 0.002(4) -0.001(4)
C8 0.070(8) 0.061(8) 0.056(8) 0.014(6) 0.019(6) -0.013(6)
C9 0.068(8) 0.064(9) 0.064(8) 0.010(7) 0.001(6) 0.001(7)
C10 0.050(7) 0.040(7) 0.104(11) -0.011(5) -0.009(7) 0.002(7)
C11 0.035(5) 0.034(6) 0.115(12) 0.005(5) -0.007(6) 0.001(7)
C12 0.053(6) 0.082(9) 0.047(6) -0.014(6) 0.022(5) -0.008(6)
C13 0.063(7) 0.051(7) 0.046(6) 0.009(5) 0.027(5) 0.014(5)
C14 0.070(8) 0.097(11) 0.048(7) 0.025(8) 0.016(6) 0.010(7)
C15 0.064(8) 0.20(3) 0.054(8) -0.039(11) 0.023(7) -0.046(11)
C16 0.096(14) 0.33(4) 0.057(10) 0.02(2) 0.018(10) 0.002(17)
C17 0.017(5) 0.034(7) 0.35(4) 0.002(5) 0.031(10) 0.022(12)
C18 0.122(3) 0.122(3) 0.122(3) 0.0000(10) 0.0160(10) 0.0001(10)
C19 0.25(3) 0.093(13) 0.080(12) -0.098(16) 0.056(15) -0.009(10)
C20 0.086(12) 0.35(4) 0.044(9) 0.102(18) -0.005(8) -0.027(14)
C21 0.054(10) 0.40(5) 0.16(2) 0.038(17) -0.007(11) -0.17(3)
C22 0.047(5) 0.031(5) 0.031(5) 0.008(4) 0.009(4) 0.008(4)
C23 0.053(6) 0.040(6) 0.061(7) 0.021(5) 0.021(5) 0.020(5)
C24 0.063(7) 0.047(7) 0.063(8) 0.024(6) 0.012(6) 0.002(6)
C25 0.079(8) 0.040(6) 0.046(6) 0.019(6) 0.010(6) 0.010(5)
C26 0.062(6) 0.027(5) 0.043(6) 0.008(5) 0.004(5) -0.006(4)
C27 0.052(5) 0.035(5) 0.023(4) -0.007(4) 0.006(4) -0.003(4)
C28 0.083(9) 0.056(8) 0.202(18) 0.036(7) 0.080(11) 0.071(10)
C29 0.079(10) 0.126(15) 0.060(9) -0.026(10) 0.008(7) 0.013(9)
C30 0.119(16) 0.105(15) 0.117(16) -0.041(12) 0.002(13) 0.048(12)
C31 0.101(3) 0.101(3) 0.101(3) -0.0000(10) 0.0184(10) 0.0001(10)
C32 0.070(8) 0.065(9) 0.078(9) 0.008(7) 0.010(7) -0.013(7)
C33 0.044(5) 0.033(5) 0.035(5) -0.005(4) 0.007(4) 0.009(4)
C34 0.052(6) 0.073(8) 0.052(7) -0.017(6) 0.022(5) 0.020(6)
C35 0.083(9) 0.070(9) 0.048(7) -0.000(7) 0.022(6) 0.003(6)
C36 0.057(7) 0.044(7) 0.069(8) -0.004(6) -0.011(6) -0.013(6)
C37 0.057(8) 0.096(12) 0.099(12) -0.019(8) -0.021(8) 0.008(10)
C41 0.041(5) 0.054(7) 0.031(5) -0.003(5) 0.004(4) 0.003(5)
C43 0.055(6) 0.031(5) 0.047(6) -0.001(5) 0.008(5) 0.005(5)
C44 0.052(6) 0.032(5) 0.036(5) 0.006(5) -0.000(5) 0.007(4)
C46 0.041(5) 0.035(5) 0.030(5) -0.001(4) 0.004(4) 0.005(4)
C47 0.057(6) 0.035(5) 0.030(5) 0.004(5) 0.005(4) 0.001(4)
C48 0.049(6) 0.048(6) 0.032(5) -0.009(5) 0.002(4) 0.002(5)
C49 0.048(6) 0.033(5) 0.037(5) -0.007(5) 0.001(4) -0.002(4)
C50 0.042(5) 0.031(5) 0.048(6) -0.007(4) -0.003(4) -0.007(5)
C51 0.043(5) 0.023(5) 0.041(5) -0.002(4) 0.007(4) 0.001(4)
C52 0.040(5) 0.051(6) 0.041(6) -0.005(5) 0.005(4) 0.006(5)
C53 0.047(6) 0.049(7) 0.056(7) -0.001(5) 0.007(5) 0.005(5)
C54 0.038(6) 0.158(17) 0.094(11) -0.033(9) 0.017(7) 0.019(11)
C55 0.055(7) 0.095(11) 0.048(7) 0.031(7) -0.002(6) -0.013(7)
C56 0.129(14) 0.060(10) 0.093(12) 0.038(10) 0.011(10) -0.013(9)
C57 0.045(6) 0.059(7) 0.033(5) 0.002(5) 0.003(4) 0.002(5)
C58 0.054(6) 0.051(7) 0.054(7) 0.013(6) 0.007(5) -0.003(6)
C59 0.067(8) 0.070(9) 0.066(8) 0.025(7) 0.000(6) -0.017(7)
C60 0.062(7) 0.072(9) 0.082(9) -0.007(7) 0.033(7) -0.012(8)
C61 0.123(12) 0.050(8) 0.113(12) 0.009(8) 0.077(10) 0.027(8)
C62 0.052(6) 0.033(5) 0.034(5) 0.006(4) 0.003(4) 0.002(4)
C63 0.049(6) 0.052(7) 0.040(6) -0.002(5) 0.000(5) -0.001(5)
C64 0.061(7) 0.066(8) 0.035(6) 0.016(6) 0.007(5) -0.008(5)
C65 0.065(7) 0.049(7) 0.031(5) 0.003(5) -0.006(5) 0.002(5)
C66 0.065(7) 0.049(6) 0.030(5) 0.010(6) -0.009(5) -0.007(5)
C67 0.056(6) 0.056(7) 0.029(5) -0.001(5) -0.000(4) -0.000(5)
C68 0.053(6) 0.075(9) 0.054(7) -0.000(6) 0.012(5) 0.000(6)
C69 0.063(9) 0.148(18) 0.097(13) 0.011(10) -0.007(9) -0.048(12)
C70 0.074(10) 0.139(16) 0.106(14) 0.005(11) 0.004(9) -0.061(13)
C71 0.080(11) 0.137(18) 0.094(13) -0.004(12) 0.023(9) 0.008(12)
C72 0.111(17) 0.129(19) 0.15(3) 0.007(15) 0.044(15) 0.003(17)
C73 0.037(5) 0.082(9) 0.051(6) 0.003(6) 0.004(5) -0.023(6)
C74 0.052(7) 0.108(12) 0.074(9) -0.022(8) 0.017(7) -0.028(9)
C75 0.113(13) 0.091(12) 0.075(10) -0.033(10) 0.027(9) 0.028(9)
C76 0.066(8) 0.095(11) 0.063(9) 0.020(8) -0.008(7) -0.009(8)
C77 0.100(14) 0.095(13) 0.133(17) 0.027(11) 0.048(13) 0.023(12)

loop_
_atom_type_symbol
_atom_type_description
_atom_type_scat_dispersion_real
_atom_type_scat_dispersion_imag
_atom_type_scat_source
C C 0.0033 0.0016
;
International Tables for Crystallography
(1992, Vol. C, Tables 4.2.6.8 and 6.1.1.4)
;
H H 0.0000 0.0000
;
International Tables for Crystallography
(1992, Vol. C, Table 6.1.1.4)
;
Au Au -2.0133 8.8022
;
International Tables for Crystallography
(1992, Vol. C, Tables 4.2.6.8 and 6.1.1.4)
;
Cl Cl 0.1484 0.1585
;
International Tables for Crystallography
(1992, Vol. C, Tables 4.2.6.8 and 6.1.1.4)
;
N N 0.0061 0.0033
;
International Tables for Crystallography
(1992, Vol. C, Tables 4.2.6.8 and 6.1.1.4)
;

loop_
_geom_angle_atom_site_label_1
_geom_angle_atom_site_label_2
_geom_angle_atom_site_label_3
_geom_angle
_geom_angle_publ_flag
Cl1 Au1 C1 177.2(3) yes
Cl41 Au41 C41 175.9(4) yes
C1 N2 C3 110.5(8) yes
C1 N2 C6 126.7(8) yes
C3 N2 C6 122.8(8) yes
C1 N5 C4 112.7(8) yes
C1 N5 C22 124.8(8) yes
C4 N5 C22 122.5(8) yes
C41 N42 C43 112.4(8) yes
C41 N42 C46 123.9(8) yes
C43 N42 C46 123.7(8) yes
C41 N45 C44 110.6(9) yes
C41 N45 C62 123.7(9) yes
C44 N45 C62 125.7(8) yes
Au1 C1 N2 129.3(7) yes
Au1 C1 N5 126.5(7) yes
N2 C1 N5 104.2(8) yes
N2 C3 C4 107.0(8) yes
N5 C4 C3 105.6(9) yes
N2 C6 C7 115.6(9) yes
N2 C6 C11 118.6(10) yes
C7 C6 C11 125.7(10) yes
C6 C7 C8 113.7(10) yes
C6 C7 C12 123.9(10) yes
C8 C7 C12 122.4(11) yes
C7 C8 C9 124.2(13) yes
C8 C9 C10 117.8(13) yes
C9 C10 C11 120.9(12) yes
C6 C11 C10 117.7(12) yes
C6 C11 C17 122.2(11) yes
C10 C11 C17 120.0(11) yes
C7 C12 C13 114.3(10) yes
C7 C12 C15 114.0(11) yes
C13 C12 C15 112.1(10) yes
C12 C13 C14 113.0(10) yes
C12 C15 C16 110.7(13) yes
C11 C17 C18 120(3) yes
C11 C17 C20 116.8(15) yes
C18 C17 C20 114.9(17) yes
C17 C18 C19 102(2) yes
C17 C20 C21 116(3) yes
N5 C22 C23 117.3(9) yes
N5 C22 C27 119.2(9) yes
C23 C22 C27 123.5(9) yes
C22 C23 C24 116.0(11) yes
C22 C23 C28 122.5(10) yes
C24 C23 C28 119.9(10) yes
C23 C24 C25 121.3(12) yes
C24 C25 C26 120.2(11) yes
C25 C26 C27 121.7(11) yes
C22 C27 C26 117.3(10) yes
C22 C27 C33 120.7(9) yes
C26 C27 C33 121.9(10) yes
C23 C28 C29 115.7(9) yes
C23 C28 C31 107.0(11) yes
C29 C28 C31 106.0(8) yes
C28 C29 C30 111.2(12) yes
C28 C31 C32 103.0(9) yes
C27 C33 C34 112.3(8) yes
C27 C33 C36 110.7(9) yes
C34 C33 C36 111.6(9) yes
C33 C34 C35 113.7(11) yes
C33 C36 C37 114.3(12) yes
Au41 C41 N42 131.4(7) yes
Au41 C41 N45 124.3(8) yes
N42 C41 N45 104.0(9) yes
N42 C43 C44 106.4(9) yes
N45 C44 C43 106.6(9) yes
N42 C46 C47 119.0(8) yes
N42 C46 C51 118.7(9) yes
C47 C46 C51 122.2(9) yes
C46 C47 C48 116.8(10) yes
C46 C47 C52 122.5(9) yes
C48 C47 C52 120.6(10) yes
C47 C48 C49 121.6(10) yes
C48 C49 C50 120.2(9) yes
C49 C50 C51 121.6(9) yes
C46 C51 C50 117.5(10) yes
C46 C51 C57 120.7(9) yes
C50 C51 C57 121.8(9) yes
C47 C52 C53 109.4(9) yes
C47 C52 C55 111.4(9) yes
C53 C52 C55 114.3(10) yes
C52 C53 C54 113.4(11) yes
C52 C55 C56 112.8(13) yes
C51 C57 C58 113.3(9) yes
C51 C57 C60 107.1(10) yes
C58 C57 C60 111.3(10) yes
C57 C58 C59 112.2(10) yes
C57 C60 C61 114.3(12) yes
N45 C62 C63 119.6(9) yes
N45 C62 C67 118.6(9) yes
C63 C62 C67 121.7(9) yes
C62 C63 C64 116.6(10) yes
C62 C63 C68 122.4(10) yes
C64 C63 C68 121.0(11) yes
C63 C64 C65 122.2(11) yes
C64 C65 C66 120.6(11) yes
C65 C66 C67 120.1(11) yes
C62 C67 C66 118.7(11) yes
C62 C67 C73 120.3(9) yes
C66 C67 C73 121.0(10) yes
C63 C68 C69 107.3(12) yes
C63 C68 C71 113.4(11) yes
C69 C68 C71 116.9(14) yes
C68 C69 C70 112.0(16) yes
C68 C71 C72 115.7(19) yes
C67 C73 C74 109.9(12) yes
C67 C73 C76 110.1(11) yes
C74 C73 C76 114.2(10) yes
C73 C74 C75 113.9(12) yes
C73 C76 C77 113.1(14) yes
N2 C3 H3 126.480 no
C4 C3 H3 126.497 no
N5 C4 H4 127.206 no
C3 C4 H4 127.207 no
C7 C8 H8 117.923 no
C9 C8 H8 117.921 no
C8 C9 H9 121.121 no
C10 C9 H9 121.123 no
C9 C10 H10 119.524 no
C11 C10 H10 119.536 no
C7 C12 H12 105.154 no
C13 C12 H12 105.140 no
C15 C12 H12 105.154 no
C12 C13 H13A 108.971 no
C12 C13 H13B 108.983 no
C14 C13 H13A 108.983 no
C14 C13 H13B 108.978 no
H13A C13 H13B 107.776 no
C13 C14 H14A 109.467 no
C13 C14 H14B 109.473 no
C13 C14 H14C 109.471 no
H14A C14 H14B 109.478 no
H14A C14 H14C 109.473 no
H14B C14 H14C 109.465 no
C12 C15 H15A 109.499 no
C12 C15 H15B 109.498 no
C16 C15 H15A 109.496 no
C16 C15 H15B 109.498 no
H15A C15 H15B 108.068 no
C15 C16 H16A 109.471 no
C15 C16 H16B 109.471 no
C15 C16 H16C 109.471 no
H16A C16 H16B 109.477 no
H16A C16 H16C 109.464 no
H16B C16 H16C 109.472 no
C11 C17 H17 99.971 no
C18 C17 H17 99.976 no
C20 C17 H17 99.974 no
C17 C18 H18A 111.372 no
C17 C18 H18B 111.376 no
C19 C18 H18A 111.372 no
C19 C18 H18B 111.370 no
H18A C18 H18B 109.239 no
C18 C19 H19A 109.466 no
C18 C19 H19B 109.469 no
C18 C19 H19C 109.473 no
H19A C19 H19B 109.475 no
H19A C19 H19C 109.472 no
H19B C19 H19C 109.472 no
C17 C20 H20A 108.363 no
C17 C20 H20B 108.360 no
C21 C20 H20A 108.369 no
C21 C20 H20B 108.370 no
H20A C20 H20B 107.440 no
C20 C21 H21A 109.481 no
C20 C21 H21B 109.476 no
C20 C21 H21C 109.472 no
H21A C21 H21B 109.470 no
H21A C21 H21C 109.465 no
H21B C21 H21C 109.463 no
C23 C24 H24 119.347 no
C25 C24 H24 119.350 no
C24 C25 H25 119.902 no
C26 C25 H25 119.911 no
C25 C26 H26 119.165 no
C27 C26 H26 119.161 no
C23 C28 H28 109.309 no
C29 C28 H28 109.318 no
C31 C28 H28 109.307 no
C28 C29 H29A 109.399 no
C28 C29 H29B 109.395 no
C30 C29 H29A 109.403 no
C30 C29 H29B 109.402 no
H29A C29 H29B 108.013 no
C29 C30 H30A 109.471 no
C29 C30 H30B 109.475 no
C29 C30 H30C 109.477 no
H30A C30 H30B 109.468 no
H30A C30 H30C 109.468 no
H30B C30 H30C 109.469 no
C28 C31 H31A 111.169 no
C28 C31 H31B 111.171 no
C32 C31 H31A 111.160 no
C32 C31 H31B 111.161 no
H31A C31 H31B 109.101 no
C31 C32 H32A 109.464 no
C31 C32 H32B 109.466 no
C31 C32 H32C 109.474 no
H32A C32 H32B 109.468 no
H32A C32 H32C 109.479 no
H32B C32 H32C 109.477 no
C27 C33 H33 107.336 no
C34 C33 H33 107.337 no
C36 C33 H33 107.331 no
C33 C34 H34A 108.825 no
C33 C34 H34B 108.819 no
C35 C34 H34A 108.814 no
C35 C34 H34B 108.824 no
H34A C34 H34B 107.685 no
C34 C35 H35A 109.465 no
C34 C35 H35B 109.466 no
C34 C35 H35C 109.465 no
H35A C35 H35B 109.467 no
H35A C35 H35C 109.482 no
H35B C35 H35C 109.482 no
C33 C36 H36A 108.699 no
C33 C36 H36B 108.690 no
C37 C36 H36A 108.694 no
C37 C36 H36B 108.697 no
H36A C36 H36B 107.608 no
C36 C37 H37A 109.478 no
C36 C37 H37B 109.470 no
C36 C37 H37C 109.473 no
H37A C37 H37B 109.472 no
H37A C37 H37C 109.458 no
H37B C37 H37C 109.475 no
N42 C43 H43 126.772 no
C44 C43 H43 126.794 no
N45 C44 H44 126.684 no
C43 C44 H44 126.693 no
C47 C48 H48 119.180 no
C49 C48 H48 119.186 no
C48 C49 H49 119.898 no
C50 C49 H49 119.888 no
C49 C50 H50 119.212 no
C51 C50 H50 119.230 no
C47 C52 H52 107.122 no
C53 C52 H52 107.122 no
C55 C52 H52 107.118 no
C52 C53 H53A 108.901 no
C52 C53 H53B 108.896 no
C54 C53 H53A 108.897 no
C54 C53 H53B 108.899 no
H53A C53 H53B 107.736 no
C53 C54 H54A 109.474 no
C53 C54 H54B 109.471 no
C53 C54 H54C 109.471 no
H54A C54 H54B 109.479 no
H54A C54 H54C 109.461 no
H54B C54 H54C 109.471 no
C52 C55 H55A 109.033 no
C52 C55 H55B 109.030 no
C56 C55 H55A 109.035 no
C56 C55 H55B 109.032 no
H55A C55 H55B 107.797 no
C55 C56 H56A 109.476 no
C55 C56 H56B 109.469 no
C55 C56 H56C 109.472 no
H56A C56 H56B 109.466 no
H56A C56 H56C 109.468 no
H56B C56 H56C 109.477 no
C51 C57 H57 108.330 no
C58 C57 H57 108.322 no
C60 C57 H57 108.325 no
C57 C58 H58A 109.153 no
C57 C58 H58B 109.155 no
C59 C58 H58A 109.156 no
C59 C58 H58B 109.162 no
H58A C58 H58B 107.874 no
C58 C59 H59A 109.468 no
C58 C59 H59B 109.475 no
C58 C59 H59C 109.469 no
H59A C59 H59B 109.466 no
H59A C59 H59C 109.468 no
H59B C59 H59C 109.482 no
C57 C60 H60A 108.676 no
C57 C60 H60B 108.673 no
C61 C60 H60A 108.684 no
C61 C60 H60B 108.679 no
H60A C60 H60B 107.605 no
C60 C61 H61A 109.475 no
C60 C61 H61B 109.472 no
C60 C61 H61C 109.473 no
H61A C61 H61B 109.467 no
H61A C61 H61C 109.471 no
H61B C61 H61C 109.469 no
C63 C64 H64 118.890 no
C65 C64 H64 118.901 no
C64 C65 H65 119.686 no
C66 C65 H65 119.686 no
C65 C66 H66 119.980 no
C67 C66 H66 119.957 no
C63 C68 H68 106.137 no
C69 C68 H68 106.133 no
C71 C68 H68 106.141 no
C68 C69 H69A 109.218 no
C68 C69 H69B 109.227 no
C70 C69 H69A 109.220 no
C70 C69 H69B 109.220 no
H69A C69 H69B 107.909 no
C69 C70 H70A 109.469 no
C69 C70 H70B 109.468 no
C69 C70 H70C 109.468 no
H70A C70 H70B 109.474 no
H70A C70 H70C 109.479 no
H70B C70 H70C 109.468 no
C68 C71 H71A 108.351 no
C68 C71 H71B 108.346 no
C72 C71 H71A 108.342 no
C72 C71 H71B 108.345 no
H71A C71 H71B 107.422 no
C71 C72 H72A 109.475 no
C71 C72 H72B 109.467 no
C71 C72 H72C 109.471 no
H72A C72 H72B 109.473 no
H72A C72 H72C 109.472 no
H72B C72 H72C 109.468 no
C67 C73 H73 107.487 no
C74 C73 H73 107.491 no
C76 C73 H73 107.483 no
C73 C74 H74A 108.767 no
C73 C74 H74B 108.772 no
C75 C74 H74A 108.769 no
C75 C74 H74B 108.771 no
H74A C74 H74B 107.655 no
C74 C75 H75A 109.471 no
C74 C75 H75B 109.462 no
C74 C75 H75C 109.471 no
H75A C75 H75B 109.470 no
H75A C75 H75C 109.471 no
H75B C75 H75C 109.482 no
C73 C76 H76A 108.958 no
C73 C76 H76B 108.960 no
C77 C76 H76A 108.950 no
C77 C76 H76B 108.956 no
H76A C76 H76B 107.761 no
C76 C77 H77A 109.472 no
C76 C77 H77B 109.479 no
C76 C77 H77C 109.469 no
H77A C77 H77B 109.460 no
H77A C77 H77C 109.473 no
H77B C77 H77C 109.473 no

loop_
_geom_bond_atom_site_label_1
_geom_bond_atom_site_label_2
_geom_bond_distance
_geom_bond_publ_flag
Au1 Cl1 2.283(3) yes
Au1 C1 1.979(10) yes
Au41 Cl41 2.274(4) yes
Au41 C41 1.968(11) yes
N2 C1 1.352(12) yes
N2 C3 1.400(12) yes
N2 C6 1.449(13) yes
N5 C1 1.345(12) yes
N5 C4 1.379(12) yes
N5 C22 1.468(12) yes
N42 C41 1.340(13) yes
N42 C43 1.373(13) yes
N42 C46 1.452(12) yes
N45 C41 1.366(12) yes
N45 C44 1.388(14) yes
N45 C62 1.441(13) yes
C3 C4 1.347(15) yes
C6 C7 1.396(15) yes
C6 C11 1.365(16) yes
C7 C8 1.417(17) yes
C7 C12 1.499(17) yes
C8 C9 1.37(2) yes
C9 C10 1.42(2) yes
C10 C11 1.384(18) yes
C11 C17 1.53(3) yes
C12 C13 1.536(17) yes
C12 C15 1.482(17) yes
C13 C14 1.503(16) yes
C15 C16 1.54(3) yes
C17 C18 1.35(3) yes
C17 C20 1.44(4) yes
C18 C19 1.38(4) yes
C20 C21 1.46(4) yes
C22 C23 1.399(15) yes
C22 C27 1.383(14) yes
C23 C24 1.380(16) yes
C23 C28 1.568(16) yes
C24 C25 1.381(19) yes
C25 C26 1.358(18) yes
C26 C27 1.365(14) yes
C27 C33 1.528(14) yes
C28 C29 1.558(14) yes
C28 C31 1.546(16) yes
C29 C30 1.57(2) yes
C31 C32 1.568(15) yes
C33 C34 1.539(16) yes
C33 C36 1.524(16) yes
C34 C35 1.484(17) yes
C36 C37 1.519(19) yes
C43 C44 1.346(15) yes
C46 C47 1.405(15) yes
C46 C51 1.417(13) yes
C47 C48 1.384(14) yes
C47 C52 1.522(14) yes
C48 C49 1.385(14) yes
C49 C50 1.371(15) yes
C50 C51 1.372(14) yes
C51 C57 1.524(15) yes
C52 C53 1.520(16) yes
C52 C55 1.513(18) yes
C53 C54 1.520(16) yes
C55 C56 1.49(3) yes
C57 C58 1.514(16) yes
C57 C60 1.545(19) yes
C58 C59 1.498(19) yes
C60 C61 1.52(3) yes
C62 C63 1.406(16) yes
C62 C67 1.418(15) yes
C63 C64 1.386(16) yes
C63 C68 1.493(16) yes
C64 C65 1.367(17) yes
C65 C66 1.392(17) yes
C66 C67 1.367(15) yes
C67 C73 1.509(17) yes
C68 C69 1.61(3) yes
C68 C71 1.50(3) yes
C69 C70 1.51(3) yes
C71 C72 1.38(4) yes
C73 C74 1.56(2) yes
C73 C76 1.53(2) yes
C74 C75 1.49(3) yes
C76 C77 1.47(3) yes
C3 H3 0.950 no
C4 H4 0.950 no
C8 H8 0.950 no
C9 H9 0.950 no
C10 H10 0.950 no
C12 H12 1.000 no
C13 H13A 0.990 no
C13 H13B 0.990 no
C14 H14A 0.980 no
C14 H14B 0.980 no
C14 H14C 0.980 no
C15 H15A 0.990 no
C15 H15B 0.990 no
C16 H16A 0.980 no
C16 H16B 0.980 no
C16 H16C 0.980 no
C17 H17 1.000 no
C18 H18A 0.990 no
C18 H18B 0.990 no
C19 H19A 0.980 no
C19 H19B 0.980 no
C19 H19C 0.980 no
C20 H20A 0.990 no
C20 H20B 0.990 no
C21 H21A 0.980 no
C21 H21B 0.980 no
C21 H21C 0.980 no
C24 H24 0.950 no
C25 H25 0.950 no
C26 H26 0.950 no
C28 H28 1.000 no
C29 H29A 0.990 no
C29 H29B 0.990 no
C30 H30A 0.980 no
C30 H30B 0.980 no
C30 H30C 0.980 no
C31 H31A 0.990 no
C31 H31B 0.990 no
C32 H32A 0.980 no
C32 H32B 0.980 no
C32 H32C 0.980 no
C33 H33 1.000 no
C34 H34A 0.990 no
C34 H34B 0.990 no
C35 H35A 0.980 no
C35 H35B 0.980 no
C35 H35C 0.980 no
C36 H36A 0.990 no
C36 H36B 0.990 no
C37 H37A 0.980 no
C37 H37B 0.980 no
C37 H37C 0.980 no
C43 H43 0.950 no
C44 H44 0.950 no
C48 H48 0.950 no
C49 H49 0.950 no
C50 H50 0.950 no
C52 H52 1.000 no
C53 H53A 0.990 no
C53 H53B 0.990 no
C54 H54A 0.980 no
C54 H54B 0.980 no
C54 H54C 0.980 no
C55 H55A 0.990 no
C55 H55B 0.990 no
C56 H56A 0.980 no
C56 H56B 0.980 no
C56 H56C 0.980 no
C57 H57 1.000 no
C58 H58A 0.990 no
C58 H58B 0.990 no
C59 H59A 0.980 no
C59 H59B 0.980 no
C59 H59C 0.980 no
C60 H60A 0.990 no
C60 H60B 0.990 no
C61 H61A 0.980 no
C61 H61B 0.980 no
C61 H61C 0.980 no
C64 H64 0.950 no
C65 H65 0.950 no
C66 H66 0.950 no
C68 H68 1.000 no
C69 H69A 0.990 no
C69 H69B 0.990 no
C70 H70A 0.980 no
C70 H70B 0.980 no
C70 H70C 0.980 no
C71 H71A 0.990 no
C71 H71B 0.990 no
C72 H72A 0.980 no
C72 H72B 0.980 no
C72 H72C 0.980 no
C73 H73 1.000 no
C74 H74A 0.990 no
C74 H74B 0.990 no
C75 H75A 0.980 no
C75 H75B 0.980 no
C75 H75C 0.980 no
C76 H76A 0.990 no
C76 H76B 0.990 no
C77 H77A 0.980 no
C77 H77B 0.980 no
C77 H77C 0.980 no

loop_
_geom_contact_atom_site_label_1
_geom_contact_atom_site_label_2
_geom_contact_distance
_geom_contact_publ_flag
_geom_contact_site_symmetry_2
Au1 C6 3.490(10) no .
Au1 C22 3.381(9) no .
Au41 C46 3.467(10) no .
Au41 C62 3.307(10) no .
N2 C12 2.859(15) no .
N2 C15 3.546(15) no .
N2 C17 2.872(17) no .
N2 C18 3.45(3) no .
N2 C22 3.556(12) no .
N5 C6 3.545(13) no .
N5 C28 2.942(12) no .
N5 C33 2.881(13) no .
N42 C52 2.927(14) no .
N42 C57 2.891(13) no .
N42 C62 3.527(12) no .
N45 C46 3.542(12) no .
N45 C68 2.919(16) no .
N45 C73 2.870(13) no .
C1 C7 3.311(13) no .
C1 C11 3.349(15) no .
C1 C12 3.459(15) no .
C1 C17 3.53(2) no .
C1 C23 3.297(14) no .
C1 C27 3.372(13) no .
C1 C28 3.368(14) no .
C1 C33 3.566(13) no .
C3 C7 3.284(14) no .
C3 C11 3.304(15) no .
C3 C12 3.481(16) no .
C3 C15 3.598(17) no .
C3 C17 3.486(16) no .
C3 C22 3.581(13) no .
C4 C6 3.596(15) no .
C4 C23 3.361(15) no .
C4 C27 3.284(14) no .
C4 C33 3.394(15) no .
C6 C9 2.749(18) no .
C6 C15 3.427(16) no .
C6 C18 3.33(3) no .
C7 C10 2.825(17) no .
C7 C14 3.051(17) no .
C7 C16 3.08(3) no .
C8 C11 2.768(19) no .
C8 C13 3.062(18) no .
C8 C14 3.49(2) no .
C8 C15 3.34(2) no .
C8 C16 3.27(3) no .
C10 C18 3.37(3) no .
C10 C19 3.24(3) no .
C10 C20 3.06(3) no .
C11 C19 2.92(3) no .
C13 C16 3.00(2) no .
C18 C21 2.80(4) no .
C18 C30 3.34(3) no .
C19 C20 2.69(3) no .
C19 C21 3.26(4) no .
C22 C25 2.713(15) no .
C22 C32 3.586(17) no .
C22 C36 3.419(16) no .
C23 C26 2.780(16) no .
C23 C32 2.848(18) no .
C24 C27 2.770(17) no .
C24 C29 3.157(18) no .
C24 C31 3.07(2) no .
C26 C34 3.027(17) no .
C26 C35 3.542(18) no .
C26 C36 3.235(16) no .
C27 C35 3.082(17) no .
C30 C31 3.19(3) no .
C34 C37 3.172(19) no .
C41 C47 3.345(14) no .
C41 C51 3.331(13) no .
C41 C52 3.544(15) no .
C41 C57 3.489(14) no .
C41 C63 3.308(15) no .
C41 C67 3.360(14) no .
C41 C68 3.476(17) no .
C41 C73 3.538(14) no .
C43 C47 3.304(15) no .
C43 C51 3.365(14) no .
C43 C52 3.499(16) no .
C43 C57 3.546(15) no .
C43 C62 3.589(14) no .
C44 C46 3.576(14) no .
C44 C63 3.421(16) no .
C44 C67 3.346(15) no .
C44 C73 3.445(16) no .
C46 C49 2.745(14) no .
C46 C53 3.467(15) no .
C46 C60 3.396(18) no .
C47 C50 2.801(14) no .
C47 C56 2.98(2) no .
C48 C51 2.786(15) no .
C48 C53 3.142(15) no .
C48 C55 3.039(16) no .
C48 C56 3.52(2) no .
C50 C58 2.989(17) no .
C50 C59 3.433(18) no .
C50 C60 3.222(19) no .
C51 C59 3.049(17) no .
C54 C55 3.05(3) no .
C58 C61 3.09(2) no .
C62 C65 2.746(14) no .
C62 C69 3.58(2) no .
C62 C71 3.55(3) no .
C62 C76 3.419(18) no .
C63 C66 2.815(16) no .
C63 C72 2.96(3) no .
C64 C67 2.773(17) no .
C64 C69 3.07(2) no .
C64 C71 3.14(3) no .
C66 C74 2.95(2) no .
C66 C75 3.40(3) no .
C66 C76 3.21(2) no .
C67 C75 3.01(3) no .
C70 C71 3.20(3) no .
C74 C77 3.17(3) no .
Cl41 C4 3.438(11) no 2_645
Cl41 C44 3.522(11) no 2_645
C4 Cl41 3.438(11) no 2_655
C44 Cl41 3.522(11) no 2_655
Au1 H12 3.4814 no .
Au1 H14A 3.0882 no .
Au1 H18A 3.0211 no .
Au1 H28 3.4398 no .
Au1 H29A 3.2905 no .
Au1 H35A 3.5115 no .
Au1 H35B 3.3395 no .
Au41 H53B 3.3104 no .
Au41 H57 3.5155 no .
Au41 H59A 3.0802 no .
Au41 H59B 3.4743 no .
Au41 H68 3.4750 no .
Au41 H69A 2.9675 no .
Au41 H75A 3.3417 no .
Au41 H75B 3.5458 no .
Cl41 H59A 3.5959 no .
Cl41 H69A 3.4182 no .
N2 H4 3.1349 no .
N2 H12 2.3800 no .
N2 H15A 3.1506 no .
N2 H17 2.3032 no .
N2 H18A 3.0757 no .
N2 H28 3.4054 no .
N2 H33 3.4363 no .
N5 H3 3.0959 no .
N5 H12 3.3552 no .
N5 H17 3.5036 no .
N5 H28 2.4739 no .
N5 H32A 3.3782 no .
N5 H32B 3.2724 no .
N5 H33 2.3894 no .
N5 H36B 3.3403 no .
N42 H44 3.1018 no .
N42 H52 2.4220 no .
N42 H53B 3.4886 no .
N42 H57 2.4196 no .
N42 H60A 3.2465 no .
N42 H68 3.4256 no .
N42 H73 3.4112 no .
N45 H43 3.1173 no .
N45 H52 3.4941 no .
N45 H57 3.4499 no .
N45 H68 2.3834 no .
N45 H72A 3.4473 no .
N45 H72B 3.5490 no .
N45 H73 2.3755 no .
N45 H76A 3.3205 no .
C1 H3 3.1726 no .
C1 H4 3.1788 no .
C1 H12 2.6832 no .
C1 H17 2.9636 no .
C1 H18A 2.9415 no .
C1 H28 2.6833 no .
C1 H33 2.8330 no .
C3 H12 3.0224 no .
C3 H15A 2.8807 no .
C3 H17 2.6627 no .
C3 H33 3.4783 no .
C4 H12 3.5610 no .
C4 H17 3.4060 no .
C4 H28 3.1921 no .
C4 H32A 3.2851 no .
C4 H32B 3.0314 no .
C4 H33 2.8715 no .
C4 H36B 3.0572 no .
C6 H3 2.7875 no .
C6 H8 3.2176 no .
C6 H10 3.2135 no .
C6 H12 2.5714 no .
C6 H14B 3.5085 no .
C6 H15A 3.2149 no .
C6 H17 2.4621 no .
C6 H18A 3.1037 no .
C6 H20A 3.5535 no .
C7 H3 3.4442 no .
C7 H9 3.3136 no .
C7 H13A 3.3798 no .
C7 H13B 2.7743 no .
C7 H14A 3.3490 no .
C7 H14B 2.7174 no .
C7 H15A 2.6527 no .
C7 H15B 3.3363 no .
C7 H16A 3.5080 no .
C7 H16B 2.7160 no .
C8 H10 3.2432 no .
C8 H12 3.2982 no .
C8 H13B 2.8249 no .
C8 H14B 2.9274 no .
C8 H16A 3.5578 no .
C8 H16B 2.5775 no .
C9 H16B 3.5953 no .
C10 H8 3.2416 no .
C10 H17 3.2094 no .
C10 H19A 3.2829 no .
C10 H19B 2.6543 no .
C10 H20A 3.1104 no .
C10 H20B 2.8773 no .
C11 H3 3.4466 no .
C11 H9 3.2979 no .
C11 H18A 2.6139 no .
C11 H18B 3.3189 no .
C11 H19A 3.1520 no .
C11 H19B 2.6037 no .
C11 H20A 2.6269 no .
C11 H20B 2.7900 no .
C12 H8 2.6984 no .
C12 H14A 2.7357 no .
C12 H14B 2.7239 no .
C12 H14C 3.3720 no .
C12 H16A 2.7442 no .
C12 H16B 2.6384 no .
C12 H16C 3.3251 no .
C13 H8 2.8087 no .
C13 H15A 3.3554 no .
C13 H15B 2.6829 no .
C13 H16A 2.7173 no .
C13 H16B 3.2435 no .
C14 H8 3.3823 no .
C14 H12 2.6553 no .
C14 H35B 3.4722 no .
C15 H3 3.5337 no .
C15 H8 3.3495 no .
C15 H13A 2.6258 no .
C15 H13B 2.7676 no .
C15 H37B 3.4483 no .
C16 H8 2.9442 no .
C16 H12 3.3239 no .
C16 H13A 3.2047 no .
C16 H13B 2.7212 no .
C17 H10 2.6621 no .
C17 H19A 2.2413 no .
C17 H19B 2.3697 no .
C17 H19C 2.9897 no .
C17 H21A 2.7011 no .
C17 H21B 2.6420 no .
C17 H21C 3.2732 no .
C18 H10 3.3958 no .
C18 H20A 3.1570 no .
C18 H20B 2.6906 no .
C18 H21A 2.5812 no .
C18 H21B 2.9760 no .
C18 H28 3.2083 no .
C18 H30A 3.4660 no .
C18 H30B 2.4541 no .
C19 H10 2.9364 no .
C19 H17 2.9482 no .
C19 H20A 3.5954 no .
C19 H20B 2.5092 no .
C19 H21A 2.8391 no .
C19 H30B 3.1335 no .
C20 H10 2.8654 no .
C20 H18A 3.2052 no .
C20 H18B 2.5197 no .
C20 H19A 2.2418 no .
C20 H19B 3.1271 no .
C20 H19C 3.5265 no .
C21 H17 2.5486 no .
C21 H18B 2.4158 no .
C21 H19A 2.7650 no .
C22 H4 2.7829 no .
C22 H24 3.2243 no .
C22 H26 3.2087 no .
C22 H28 2.6696 no .
C22 H29A 3.5348 no .
C22 H32A 3.0619 no .
C22 H32B 3.5750 no .
C22 H33 2.5641 no .
C22 H35A 3.5053 no .
C22 H36B 3.1555 no .
C23 H4 3.5457 no .
C23 H25 3.2587 no .
C23 H29A 2.7261 no .
C23 H29B 2.9855 no .
C23 H31A 3.3828 no .
C23 H31B 2.6653 no .
C23 H32A 2.4709 no .
C23 H32B 3.1185 no .
C24 H26 3.2281 no .
C24 H28 3.3560 no .
C24 H29A 3.1587 no .
C24 H29B 3.0895 no .
C24 H31B 2.7547 no .
C24 H32A 3.0999 no .
C26 H24 3.2258 no .
C26 H33 3.2991 no .
C26 H34A 2.7365 no .
C26 H35A 3.0323 no .
C26 H36A 3.1129 no .
C26 H36B 3.3315 no .
C27 H4 3.4103 no .
C27 H25 3.2304 no .
C27 H34A 2.7225 no .
C27 H34B 3.3851 no .
C27 H35A 2.7488 no .
C27 H35B 3.4074 no .
C27 H36A 2.8145 no .
C27 H36B 2.5654 no .
C28 H24 2.6951 no .
C28 H30A 2.7688 no .
C28 H30B 2.7679 no .
C28 H30C 3.4192 no .
C28 H32A 2.6462 no .
C28 H32B 2.5546 no .
C28 H32C 3.3046 no .
C29 H24 3.0396 no .
C29 H31A 2.6231 no .
C29 H31B 2.7453 no .
C30 H18A 2.9923 no .
C30 H18B 2.8589 no .
C30 H19C 3.5778 no .
C30 H28 2.6181 no .
C30 H31A 2.8338 no .
C31 H24 2.8589 no .
C31 H29A 3.3188 no .
C31 H29B 2.5128 no .
C31 H30A 2.8858 no .
C32 H4 3.4282 no .
C32 H28 2.5530 no .
C33 H4 3.5507 no .
C33 H26 2.6782 no .
C33 H35A 2.7273 no .
C33 H35B 2.7276 no .
C33 H35C 3.3681 no .
C33 H37A 2.7557 no .
C33 H37B 2.7612 no .
C33 H37C 3.3854 no .
C34 H26 2.7734 no .
C34 H36A 2.6487 no .
C34 H36B 3.3680 no .
C34 H37A 2.8608 no .
C34 H37B 3.5447 no .
C35 H14A 3.5243 no .
C35 H26 3.4419 no .
C35 H33 2.6764 no .
C36 H4 3.4129 no .
C36 H26 3.2234 no .
C36 H34A 2.7757 no .
C36 H34B 2.6530 no .
C37 H33 2.6417 no .
C37 H34A 3.5978 no .
C37 H34B 2.7899 no .
C41 H43 3.1637 no .
C41 H44 3.1780 no .
C41 H52 2.9469 no .
C41 H53B 3.3649 no .
C41 H57 2.7568 no .
C41 H68 2.7641 no .
C41 H73 2.8021 no .
C43 H52 2.7905 no .
C43 H56A 3.3043 no .
C43 H57 3.0529 no .
C43 H60A 3.0847 no .
C43 H68 3.5858 no .
C43 H73 3.4931 no .
C44 H52 3.4309 no .
C44 H68 3.0063 no .
C44 H72A 3.0714 no .
C44 H72B 3.4793 no .
C44 H73 2.8983 no .
C44 H76A 3.1080 no .
C46 H43 2.7826 no .
C46 H48 3.2397 no .
C46 H50 3.2483 no .
C46 H52 2.5901 no .
C46 H53B 3.2708 no .
C46 H56B 3.3279 no .
C46 H57 2.5959 no .
C46 H59B 3.5184 no .
C46 H60A 3.1285 no .
C47 H43 3.4453 no .
C47 H49 3.2696 no .
C47 H53A 2.6738 no .
C47 H53B 2.6348 no .
C47 H55A 3.3551 no .
C47 H55B 2.7182 no .
C47 H56A 3.2784 no .
C47 H56B 2.6291 no .
C48 H50 3.2424 no .
C48 H52 3.3090 no .
C48 H53A 2.8651 no .
C48 H53B 3.3914 no .
C48 H55B 2.7733 no .
C48 H56B 2.9932 no .
C50 H48 3.2399 no .
C50 H57 3.3036 no .
C50 H58B 2.7156 no .
C50 H59B 2.8904 no .
C50 H60A 3.4221 no .
C50 H60B 3.0055 no .
C51 H43 3.5283 no .
C51 H49 3.2455 no .
C51 H58A 3.3767 no .
C51 H58B 2.7243 no .
C51 H59A 3.3758 no .
C51 H59B 2.7044 no .
C51 H60A 2.5682 no .
C51 H60B 2.6917 no .
C52 H48 2.6672 no .
C52 H54A 2.7410 no .
C52 H54B 2.7405 no .
C52 H54C 3.3732 no .
C52 H56A 2.6932 no .
C52 H56B 2.6971 no .
C52 H56C 3.3361 no .
C53 H48 3.0804 no .
C53 H55A 2.7166 no .
C53 H55B 2.7620 no .
C53 H75A 3.4296 no .
C54 H52 2.7267 no .
C54 H55A 2.6761 no .
C54 H55B 3.3611 no .
C54 H74A 3.5040 no .
C54 H75A 3.1541 no .
C55 H48 2.8371 no .
C55 H53A 2.7806 no .
C55 H53B 3.3799 no .
C55 H54A 3.3303 no .
C55 H54B 2.7185 no .
C56 H43 3.4768 no .
C56 H48 3.5178 no .
C56 H52 2.6630 no .
C57 H50 2.6800 no .
C57 H59A 2.7028 no .
C57 H59B 2.6906 no .
C57 H59C 3.3400 no .
C57 H61A 2.7853 no .
C57 H61B 2.7634 no .
C57 H61C 3.4054 no .
C57 H70A 3.5492 no .
C58 H50 2.7173 no .
C58 H60A 3.3644 no .
C58 H60B 2.6982 no .
C58 H61A 3.4449 no .
C58 H61B 2.7634 no .
C58 H70A 3.2226 no .
C59 H50 3.3010 no .
C59 H57 2.6737 no .
C59 H70A 3.0422 no .
C60 H50 3.2324 no .
C60 H58A 2.6788 no .
C60 H58B 2.7303 no .
C61 H57 2.7381 no .
C61 H58A 2.7175 no .
C61 H58B 3.4329 no .
C62 H44 2.8254 no .
C62 H64 3.2380 no .
C62 H66 3.2617 no .
C62 H68 2.5357 no .
C62 H69A 3.4128 no .
C62 H72B 3.1125 no .
C62 H73 2.5610 no .
C62 H75B 3.4433 no .
C62 H76A 3.1584 no .
C63 H65 3.2605 no .
C63 H69A 2.5937 no .
C63 H69B 2.7783 no .
C63 H71A 3.3324 no .
C63 H71B 2.7374 no .
C63 H72A 3.2754 no .
C63 H72B 2.6042 no .
C64 H66 3.2501 no .
C64 H68 3.2846 no .
C64 H69A 3.1753 no .
C64 H69B 2.8817 no .
C64 H71B 2.9105 no .
C64 H72B 3.1178 no .
C66 H64 3.2471 no .
C66 H73 3.2783 no .
C66 H74B 2.6807 no .
C66 H75B 2.8631 no .
C66 H76A 3.3587 no .
C66 H76B 3.0632 no .
C67 H44 3.5064 no .
C67 H65 3.2436 no .
C67 H74A 3.3559 no .
C67 H74B 2.7122 no .
C67 H75A 3.3295 no .
C67 H75B 2.6687 no .
C67 H76A 2.5680 no .
C67 H76B 2.7752 no .
C68 H64 2.6519 no .
C68 H70A 2.7529 no .
C68 H70B 2.7785 no .
C68 H70C 3.4326 no .
C68 H72A 2.6644 no .
C68 H72B 2.6265 no .
C68 H72C 3.2764 no .
C69 H64 2.9437 no .
C69 H71A 2.8102 no .
C69 H71B 2.8305 no .
C70 H59A 3.0589 no .
C70 H68 2.7062 no .
C70 H71A 2.8537 no .
C70 H71B 3.5119 no .
C71 H64 3.0109 no .
C71 H69A 3.4596 no .
C71 H69B 2.8514 no .
C71 H70A 3.4620 no .
C71 H70B 2.8934 no .
C72 H44 3.3768 no .
C72 H68 2.6347 no .
C73 H54A 3.4956 no .
C73 H66 2.6607 no .
C73 H75A 2.7529 no .
C73 H75B 2.7467 no .
C73 H75C 3.3922 no .
C73 H77A 2.6893 no .
C73 H77B 2.7026 no .
C73 H77C 3.3409 no .
C74 H54A 3.1860 no .
C74 H66 2.7003 no .
C74 H76A 3.4184 no .
C74 H76B 2.7229 no .
C74 H77A 3.5039 no .
C74 H77B 2.8488 no .
C75 H54A 3.2861 no .
C75 H66 3.3141 no .
C75 H73 2.7246 no .
C76 H44 3.5110 no .
C76 H66 3.2091 no .
C76 H74A 2.7514 no .
C76 H74B 2.8023 no .
C77 H73 2.6135 no .
C77 H74A 2.8420 no .
C77 H74B 3.5433 no .
H3 H4 2.4868 no .
H3 H12 3.4798 no .
H3 H15A 2.6626 no .
H3 H17 2.9208 no .
H4 H32A 2.9549 no .
H4 H32B 2.9895 no .
H4 H33 3.2384 no .
H4 H36B 2.6441 no .
H8 H9 2.3028 no .
H8 H12 3.5883 no .
H8 H13B 2.2842 no .
H8 H14B 2.9426 no .
H8 H16A 3.0075 no .
H8 H16B 2.2764 no .
H9 H10 2.3793 no .
H10 H17 3.5195 no .
H10 H19A 2.7631 no .
H10 H19B 2.4032 no .
H10 H20A 3.0514 no .
H10 H20B 2.3903 no .
H12 H13A 2.3527 no .
H12 H13B 2.8469 no .
H12 H14A 2.4810 no .
H12 H14B 2.9394 no .
H12 H14C 3.5489 no .
H12 H15A 2.2971 no .
H12 H15B 2.2561 no .
H12 H16B 3.5565 no .
H12 H33 2.7679 no .
H12 H35B 3.3305 no .
H12 H37B 3.5446 no .
H13A H14A 2.3467 no .
H13A H14B 2.8442 no .
H13A H14C 2.3413 no .
H13A H15A 3.5343 no .
H13A H15B 2.4269 no .
H13A H16A 2.7930 no .
H13B H14A 2.8438 no .
H13B H14B 2.3560 no .
H13B H14C 2.3321 no .
H13B H15B 3.0693 no .
H13B H16A 2.2447 no .
H13B H16B 2.8373 no .
H14A H35B 2.5601 no .
H15A H16A 2.8771 no .
H15A H16B 2.4353 no .
H15A H16C 2.3462 no .
H15A H37B 3.2637 no .
H15B H16A 2.3547 no .
H15B H16B 2.8782 no .
H15B H16C 2.4257 no .
H15B H37B 2.7918 no .
H17 H18A 2.1515 no .
H17 H18B 2.0849 no .
H17 H19A 3.1296 no .
H17 H19B 3.2631 no .
H17 H20A 2.1499 no .
H17 H20B 2.7184 no .
H17 H21A 2.9519 no .
H17 H21B 2.3546 no .
H17 H21C 3.3929 no .
H17 H28 3.0888 no .
H17 H32B 3.5138 no .
H18A H19A 2.7652 no .
H18A H19B 2.2109 no .
H18A H19C 2.3149 no .
H18A H20B 3.5877 no .
H18A H21A 3.5055 no .
H18A H28 2.7908 no .
H18A H30A 3.3787 no .
H18A H30B 2.0388 no .
H18A H30C 3.5888 no .
H18B H19A 2.3016 no .
H18B H19B 2.7667 no .
H18B H19C 2.2227 no .
H18B H20A 3.3621 no .
H18B H20B 2.9839 no .
H18B H21A 2.0312 no .
H18B H21B 2.4459 no .
H18B H21C 3.3718 no .
H18B H28 2.8616 no .
H18B H30A 2.7387 no .
H18B H30B 2.1601 no .
H18B H30C 3.5696 no .
H19A H20A 3.1612 no .
H19A H20B 1.7981 no .
H19A H21A 2.3597 no .
H19A H21B 3.4859 no .
H19A H21C 3.3597 no .
H19B H20B 2.8457 no .
H19C H20B 3.3341 no .
H19C H21A 3.1684 no .
H19C H30B 2.8056 no .
H20A H21A 2.8050 no .
H20A H21B 2.3328 no .
H20A H21C 2.2618 no .
H20B H21A 2.2824 no .
H20B H21B 2.8065 no .
H20B H21C 2.3109 no .
H21B H32B 3.2759 no .
H24 H25 2.3198 no .
H24 H29A 3.2047 no .
H24 H29B 2.6831 no .
H24 H31B 2.2778 no .
H24 H32A 3.2996 no .
H25 H26 2.2951 no .
H26 H33 3.5899 no .
H26 H34A 2.1972 no .
H26 H35A 3.0625 no .
H26 H36A 2.8501 no .
H26 H36B 3.5225 no .
H28 H29A 2.5484 no .
H28 H29B 2.8834 no .
H28 H30A 2.8037 no .
H28 H30B 2.4567 no .
H28 H30C 3.5472 no .
H28 H31A 2.4474 no .
H28 H31B 2.9098 no .
H28 H32A 2.8698 no .
H28 H32B 2.2742 no .
H28 H32C 3.4465 no .
H29A H30A 2.8980 no .
H29A H30B 2.4158 no .
H29A H30C 2.4051 no .
H29A H31A 3.5821 no .
H29A H31B 3.5242 no .
H29B H30A 2.4150 no .
H29B H30B 2.8979 no .
H29B H30C 2.4057 no .
H29B H31A 2.6348 no .
H29B H31B 2.4282 no .
H30A H31A 2.2621 no .
H30A H31B 3.4206 no .
H30B H31A 3.3155 no .
H31A H32A 2.9114 no .
H31A H32B 2.4596 no .
H31A H32C 2.4088 no .
H31B H32A 2.3999 no .
H31B H32B 2.9104 no .
H31B H32C 2.4692 no .
H33 H34A 2.8676 no .
H33 H34B 2.3973 no .
H33 H35A 2.9524 no .
H33 H35B 2.4983 no .
H33 H35C 3.5726 no .
H33 H36A 2.8491 no .
H33 H36B 2.4327 no .
H33 H37A 2.8837 no .
H33 H37B 2.4811 no .
H33 H37C 3.5506 no .
H34A H35A 2.3328 no .
H34A H35B 2.8283 no .
H34A H35C 2.3159 no .
H34A H36A 2.5290 no .
H34A H36B 3.5940 no .
H34A H37A 3.2813 no .
H34B H35A 2.8284 no .
H34B H35B 2.3327 no .
H34B H35C 2.3164 no .
H34B H36A 2.7876 no .
H34B H36B 3.5956 no .
H34B H37A 2.2178 no .
H34B H37B 3.1827 no .
H36A H37A 2.3655 no .
H36A H37B 2.8532 no .
H36A H37C 2.3434 no .
H36B H37A 2.8534 no .
H36B H37B 2.3609 no .
H36B H37C 2.3480 no .
H43 H44 2.4830 no .
H43 H52 3.0997 no .
H43 H56A 2.8635 no .
H43 H56B 3.2479 no .
H43 H57 3.4827 no .
H43 H60A 2.7881 no .
H44 H68 3.4325 no .
H44 H72A 2.8048 no .
H44 H72B 3.0627 no .
H44 H73 3.2881 no .
H44 H76A 2.7346 no .
H48 H49 2.3220 no .
H48 H52 3.5981 no .
H48 H53A 2.5754 no .
H48 H53B 3.5368 no .
H48 H55B 2.2862 no .
H48 H56B 3.1304 no .
H49 H50 2.3075 no .
H50 H57 3.5894 no .
H50 H58A 3.5949 no .
H50 H58B 2.1547 no .
H50 H59B 2.8862 no .
H50 H60B 2.8010 no .
H52 H53A 2.8524 no .
H52 H53B 2.3338 no .
H52 H54A 2.5568 no .
H52 H54B 3.0372 no .
H52 H55A 2.3478 no .
H52 H55B 2.8484 no .
H52 H56A 2.4794 no .
H52 H56B 2.9628 no .
H52 H56C 3.5509 no .
H52 H73 2.9114 no .
H52 H77A 3.2667 no .
H53A H54A 2.8565 no .
H53A H54B 2.3667 no .
H53A H54C 2.3509 no .
H53A H55A 3.0481 no .
H53A H55B 2.6305 no .
H53B H54A 2.3662 no .
H53B H54B 2.8565 no .
H53B H54C 2.3512 no .
H53B H75A 2.8101 no .
H54A H55A 2.8807 no .
H54A H73 2.9035 no .
H54A H74A 2.6135 no .
H54A H75A 2.6539 no .
H54A H77A 3.2614 no .
H54A H77B 3.2925 no .
H54B H55A 2.1392 no .
H54B H55B 2.9373 no .
H54C H55A 3.5832 no .
H54C H75A 3.0522 no .
H55A H56A 2.3381 no .
H55A H56B 2.8318 no .
H55A H56C 2.3206 no .
H55B H56A 2.8319 no .
H55B H56B 2.3348 no .
H55B H56C 2.3237 no .
H57 H58A 2.3712 no .
H57 H58B 2.8612 no .
H57 H59A 2.4983 no .
H57 H59B 2.9523 no .
H57 H59C 3.5687 no .
H57 H60A 2.4082 no .
H57 H60B 2.8800 no .
H57 H61A 2.5833 no .
H57 H61B 3.0010 no .
H57 H68 2.8393 no .
H57 H70A 2.9168 no .
H58A H59A 2.3439 no .
H58A H59B 2.8421 no .
H58A H59C 2.3404 no .
H58A H60A 3.5969 no .
H58A H60B 2.9273 no .
H58A H61A 3.0286 no .
H58A H61B 2.1468 no .
H58A H61C 3.5885 no .
H58A H70A 2.7929 no .
H58B H59A 2.8418 no .
H58B H59B 2.3534 no .
H58B H59C 2.3311 no .
H58B H60A 3.5961 no .
H58B H60B 2.5300 no .
H58B H61B 3.0538 no .
H59A H69A 3.3042 no .
H59A H70A 2.2826 no .
H59A H70C 3.1291 no .
H59C H70A 3.3826 no .
H60A H61A 2.3554 no .
H60A H61B 2.8541 no .
H60A H61C 2.3549 no .
H60B H61A 2.8538 no .
H60B H61B 2.3727 no .
H60B H61C 2.3379 no .
H61A H68 3.5484 no .
H61A H71A 3.5862 no .
H61A H72A 3.4447 no .
H64 H65 2.2965 no .
H64 H68 3.5853 no .
H64 H69A 3.2413 no .
H64 H69B 2.4781 no .
H64 H71B 2.5160 no .
H64 H72B 3.3370 no .
H65 H66 2.3369 no .
H66 H73 3.5749 no .
H66 H74A 3.5694 no .
H66 H74B 2.1357 no .
H66 H75B 2.9153 no .
H66 H76A 3.5629 no .
H66 H76B 2.8178 no .
H68 H69A 2.4464 no .
H68 H69B 2.9124 no .
H68 H70A 2.5025 no .
H68 H70B 2.9906 no .
H68 H71A 2.3021 no .
H68 H71B 2.8226 no .
H68 H72A 2.4753 no .
H68 H72B 2.9208 no .
H68 H72C 3.5264 no .
H69A H70A 2.3700 no .
H69A H70B 2.8517 no .
H69A H70C 2.3390 no .
H69B H70A 2.8519 no .
H69B H70B 2.3510 no .
H69B H70C 2.3575 no .
H69B H71A 3.0866 no .
H69B H71B 2.6784 no .
H70A H71A 3.0642 no .
H70B H71A 2.3282 no .
H70B H71B 3.1330 no .
H71A H72A 2.2211 no .
H71A H72B 2.7492 no .
H71A H72C 2.2303 no .
H71B H72A 2.7483 no .
H71B H72B 2.2528 no .
H71B H72C 2.1995 no .
H73 H74A 2.3974 no .
H73 H74B 2.8830 no .
H73 H75A 2.5521 no .
H73 H75B 3.0058 no .
H73 H76A 2.4211 no .
H73 H76B 2.8580 no .
H73 H77A 2.4234 no .
H73 H77B 2.8772 no .
H73 H77C 3.5189 no .
H74A H75A 2.3360 no .
H74A H75B 2.8331 no .
H74A H75C 2.3239 no .
H74A H76B 2.9274 no .
H74A H77A 3.1630 no .
H74A H77B 2.2681 no .
H74B H75A 2.8329 no .
H74B H75B 2.3408 no .
H74B H75C 2.3191 no .
H74B H76B 2.5746 no .
H74B H77B 3.1931 no .
H76A H77A 2.3255 no .
H76A H77B 2.8183 no .
H76A H77C 2.3000 no .
H76B H77A 2.8185 no .
H76B H77B 2.3153 no .
H76B H77C 2.3103 no .
Au1 H25 3.4296 no 3_565
Au41 H36B 3.3417 no 2_645
Au41 H37C 3.5015 no 2_645
Cl1 H10 2.8707 no 3_555
Cl1 H19A 3.3630 no 3_555
Cl1 H19B 3.4463 no 3_555
Cl1 H25 2.9230 no 3_565
Cl1 H50 3.0602 no 4_454
Cl1 H55A 3.5259 no 4_554
Cl1 H55B 3.4507 no 4_554
Cl1 H58B 3.0898 no 4_454
Cl1 H60B 3.5378 no 4_454
Cl41 H4 2.6359 no 2_645
Cl41 H36B 2.9363 no 2_645
Cl41 H37B 3.5323 no 2_645
Cl41 H37C 3.4526 no 2_645
Cl41 H44 2.5744 no 2_645
Cl41 H72A 3.3994 no 2_645
Cl41 H72B 3.1526 no 2_645
Cl41 H76A 3.3494 no 2_645
C6 H65 3.4959 no .
C7 H65 3.5480 no .
C8 H13B 3.1455 no 3_655
C8 H14C 3.3125 no 3_655
C8 H65 3.5341 no .
C9 H65 3.5319 no .
C10 H60B 3.2566 no 2_645
C10 H65 3.5185 no .
C11 H65 3.5086 no .
C13 H8 2.9621 no 3_655
C13 H13B 3.4141 no 3_655
C13 H30C 3.2275 no 1_655
C14 H8 3.0490 no 3_655
C14 H13B 3.5361 no 3_655
C14 H19C 3.4497 no 3_555
C14 H48 3.3377 no 4_554
C14 H55B 3.1831 no 4_554
C15 H30A 3.0148 no 1_655
C15 H64 3.5956 no .
C16 H14C 3.5437 no 3_655
C16 H18B 3.5487 no 1_655
C16 H19C 3.4688 no 1_655
C16 H21A 3.2360 no 1_655
C16 H30A 3.2025 no 1_655
C16 H56B 3.4906 no 2_645
C16 H56C 3.1638 no 2_645
C16 H64 3.0285 no .
C16 H71B 3.4089 no .
C19 H14B 3.2572 no 3_555
C19 H16A 3.3189 no 1_455
C20 H60B 3.3845 no 2_645
C20 H61C 3.2231 no 2_645
C20 H66 3.0642 no .
C21 H16C 3.3688 no 1_455
C21 H56C 3.4516 no 2_545
C21 H61C 3.5678 no 2_645
C21 H69B 3.5155 no 1_455
C21 H70B 3.3892 no 1_455
C21 H71B 3.1887 no 1_455
C21 H74B 3.5531 no .
C21 H76B 3.5976 no .
C22 H59B 3.5988 no 2_655
C22 H59C 3.5671 no 2_655
C23 H59C 3.2824 no 2_655
C24 H35A 3.1227 no 3_565
C24 H59C 3.1344 no 2_655
C25 H29A 3.2965 no 3_565
C25 H35A 3.4293 no 3_565
C25 H50 3.3785 no 2_655
C25 H58B 3.4433 no 2_655
C25 H59B 3.3649 no 2_655
C25 H59C 3.3547 no 2_655
C26 H29A 3.2140 no 3_565
C26 H50 3.3209 no 2_655
C26 H59B 3.1416 no 2_655
C27 H59B 3.2671 no 2_655
C29 H26 3.2448 no 3_565
C29 H49 3.4756 no 4_454
C30 H13A 3.0488 no 1_455
C30 H15B 2.9907 no 1_455
C30 H16A 3.3039 no 1_455
C30 H49 3.3335 no 4_454
C31 H37A 3.5976 no 1_455
C31 H54C 3.2881 no 2_555
C31 H72C 3.5185 no 1_455
C32 H54C 3.3081 no 2_555
C32 H59C 3.1642 no 2_655
C34 H34A 3.4698 no 3_665
C34 H34B 3.1012 no 3_665
C35 H24 3.2018 no 3_565
C35 H48 3.2896 no 4_554
C35 H53A 3.2258 no 4_554
C36 H59B 3.2864 no 2_655
C37 H31A 3.5141 no 1_655
C37 H31B 3.4725 no 1_655
C37 H53A 3.4982 no 2_655
C37 H53B 3.2543 no 2_655
C47 H36A 3.4818 no 2_645
C48 H9 3.4846 no 2_655
C48 H14C 3.3951 no 4_555
C48 H35C 3.5290 no 4_555
C48 H36A 3.1048 no 2_645
C49 H9 2.7564 no 2_655
C49 H26 3.1052 no 2_645
C49 H30C 3.4143 no 4_655
C49 H36A 3.0795 no 2_645
C50 H9 2.9954 no 2_655
C50 H26 3.2193 no 2_645
C50 H36A 3.4255 no 2_645
C53 H35C 3.4407 no 4_555
C53 H37C 3.1209 no 2_645
C54 H31B 3.4231 no 2_545
C54 H58A 3.0174 no 1_455
C54 H58B 3.4740 no 1_455
C54 H59C 3.4109 no 1_455
C55 H14C 3.4354 no 4_555
C56 H14C 3.2067 no 4_555
C56 H16B 3.1916 no 2_655
C56 H16C 3.5304 no 2_655
C56 H64 3.2793 no 2_655
C58 H54B 2.9963 no 1_655
C59 H32A 3.1005 no 2_645
C59 H36B 3.4561 no 2_645
C60 H20A 3.4965 no 2_655
C60 H20B 3.5090 no 2_655
C61 H20A 3.4854 no 2_655
C61 H20B 3.5496 no 2_655
C61 H74B 3.5412 no 2_655
C61 H75C 3.5394 no 2_655
C61 H77B 3.4975 no 1_655
C64 H3 3.5580 no .
C64 H15A 3.2681 no .
C64 H16B 3.4650 no .
C64 H16C 3.2982 no .
C64 H43 3.3631 no 2_645
C65 H3 3.0195 no .
C65 H15A 3.4745 no .
C65 H20A 3.5842 no .
C65 H43 3.2283 no 2_645
C65 H60A 3.3023 no 2_645
C66 H3 2.9223 no .
C66 H20A 2.9531 no .
C66 H60A 3.4105 no 2_645
C67 H3 3.3586 no .
C69 H21C 3.4395 no 1_655
C70 H21C 3.3090 no 1_655
C70 H74A 2.9325 no 1_655
C70 H74B 3.4422 no 1_655
C70 H77B 3.4236 no 1_655
C71 H16C 3.4706 no .
C71 H21B 3.5130 no 1_655
C74 H61C 3.5080 no 2_645
C74 H70B 3.1387 no 1_455
C74 H70C 3.3575 no 1_455
C75 H61A 3.4697 no 2_645
C75 H61C 3.5316 no 2_645
C75 H72A 3.5450 no 2_645
C77 H61B 3.3280 no 1_455
H3 C64 3.5580 no .
H3 C65 3.0195 no .
H3 C66 2.9223 no .
H3 C67 3.3586 no .
H3 H65 3.2526 no .
H3 H66 3.1249 no .
H3 H72B 3.5208 no .
H3 H76A 3.1778 no .
H3 H76B 3.2356 no .
H4 Cl41 2.6359 no 2_655
H4 H76A 3.3328 no .
H8 C13 2.9621 no 3_655
H8 C14 3.0490 no 3_655
H8 H13A 3.1138 no 3_655
H8 H13B 2.3470 no 3_655
H8 H14B 3.3527 no 3_655
H8 H14C 2.4564 no 3_655
H9 C48 3.4846 no 2_645
H9 C49 2.7564 no 2_645
H9 C50 2.9954 no 2_645
H9 H13A 3.4106 no 3_655
H9 H14C 3.5179 no 3_655
H9 H30B 3.5924 no 3_555
H9 H30C 3.0118 no 3_555
H9 H49 2.6541 no 2_645
H9 H50 3.0595 no 2_645
H10 Cl1 2.8707 no 3_555
H10 H50 3.3722 no 2_645
H10 H60B 2.6974 no 2_645
H13A C30 3.0488 no 1_655
H13A H8 3.1138 no 3_655
H13A H9 3.4106 no 3_655
H13A H30A 2.9782 no 1_655
H13A H30B 3.5366 no 1_655
H13A H30C 2.3102 no 1_655
H13A H48 3.4552 no 4_554
H13A H49 3.3303 no 4_554
H13B C8 3.1455 no 3_655
H13B C13 3.4141 no 3_655
H13B C14 3.5361 no 3_655
H13B H8 2.3470 no 3_655
H13B H13B 2.5883 no 3_655
H13B H14B 3.2128 no 3_655
H13B H14C 3.4298 no 3_655
H13B H30C 3.3921 no 1_655
H14A H48 2.9584 no 4_554
H14A H55B 2.7725 no 4_554
H14B C19 3.2572 no 3_555
H14B H8 3.3527 no 3_655
H14B H13B 3.2128 no 3_655
H14B H16A 3.0986 no 3_655
H14B H19A 3.2937 no 3_555
H14B H19B 3.4920 no 3_555
H14B H19C 2.5396 no 3_555
H14B H55B 3.5916 no 4_554
H14C C8 3.3125 no 3_655
H14C C16 3.5437 no 3_655
H14C C48 3.3951 no 4_554
H14C C55 3.4354 no 4_554
H14C C56 3.2067 no 4_554
H14C H8 2.4564 no 3_655
H14C H9 3.5179 no 3_655
H14C H13B 3.4298 no 3_655
H14C H16A 3.2302 no 3_655
H14C H16B 2.9584 no 3_655
H14C H48 2.9110 no 4_554
H14C H55B 2.7683 no 4_554
H14C H56B 2.8000 no 4_554
H14C H56C 3.0140 no 4_554
H15A C64 3.2681 no .
H15A C65 3.4745 no .
H15A H64 3.1034 no .
H15A H65 3.4652 no .
H15A H71B 3.3875 no .
H15A H72B 2.9681 no .
H15B C30 2.9907 no 1_655
H15B H30A 2.1889 no 1_655
H15B H30B 3.5533 no 1_655
H15B H30C 2.9888 no 1_655
H15B H31A 3.4120 no 1_655
H16A C19 3.3189 no 1_655
H16A C30 3.3039 no 1_655
H16A H14B 3.0986 no 3_655
H16A H14C 3.2302 no 3_655
H16A H18B 3.0601 no 1_655
H16A H19A 3.3866 no 1_655
H16A H19C 2.6186 no 1_655
H16A H21A 3.2182 no 1_655
H16A H30A 2.8591 no 1_655
H16A H30B 3.2146 no 1_655
H16A H30C 3.2995 no 1_655
H16A H56C 3.2907 no 2_645
H16B C56 3.1916 no 2_645
H16B C64 3.4650 no .
H16B H14C 2.9584 no 3_655
H16B H56B 2.7294 no 2_645
H16B H56C 2.8100 no 2_645
H16B H64 2.7959 no .
H16B H65 3.2146 no .
H16C C21 3.3688 no 1_655
H16C C56 3.5304 no 2_645
H16C C64 3.2982 no .
H16C C71 3.4706 no .
H16C H18B 3.1367 no 1_655
H16C H19C 3.5543 no 1_655
H16C H21A 2.4499 no 1_655
H16C H30A 3.2229 no 1_655
H16C H56B 3.4806 no 2_645
H16C H56C 2.8807 no 2_645
H16C H64 2.5284 no .
H16C H71B 2.5164 no .
H17 H66 3.5047 no .
H18B C16 3.5487 no 1_455
H18B H16A 3.0601 no 1_455
H18B H16C 3.1367 no 1_455
H19A Cl1 3.3630 no 3_555
H19A H14B 3.2937 no 3_555
H19A H16A 3.3866 no 1_455
H19A H56C 2.9462 no 2_545
H19B Cl1 3.4463 no 3_555
H19B H14B 3.4920 no 3_555
H19B H19B 3.3008 no 3_555
H19C C14 3.4497 no 3_555
H19C C16 3.4688 no 1_455
H19C H14B 2.5396 no 3_555
H19C H16A 2.6186 no 1_455
H19C H16C 3.5543 no 1_455
H20A C60 3.4965 no 2_645
H20A C61 3.4854 no 2_645
H20A C65 3.5842 no .
H20A C66 2.9531 no .
H20A H60A 3.3787 no 2_645
H20A H60B 3.0677 no 2_645
H20A H61C 2.7149 no 2_645
H20A H65 3.3508 no .
H20A H66 2.0873 no .
H20A H74B 3.0315 no .
H20A H76B 3.4258 no .
H20B C60 3.5090 no 2_645
H20B C61 3.5496 no 2_645
H20B H56C 3.4036 no 2_545
H20B H60B 2.7712 no 2_645
H20B H61C 2.9937 no 2_645
H20B H66 3.5933 no .
H21A C16 3.2360 no 1_455
H21A H16A 3.2182 no 1_455
H21A H16C 2.4499 no 1_455
H21A H56C 2.7972 no 2_545
H21A H69B 3.4726 no 1_455
H21A H71B 2.8662 no 1_455
H21B C71 3.5130 no 1_455
H21B H70B 3.2009 no 1_455
H21B H71A 3.0974 no 1_455
H21B H71B 2.9739 no 1_455
H21B H74B 3.4672 no .
H21B H76B 2.8721 no .
H21C C69 3.4395 no 1_455
H21C C70 3.3090 no 1_455
H21C H56C 3.3568 no 2_545
H21C H61C 2.9589 no 2_645
H21C H69B 2.7975 no 1_455
H21C H70B 2.7171 no 1_455
H21C H70C 3.3860 no 1_455
H21C H71A 3.4953 no 1_455
H21C H71B 3.1936 no 1_455
H21C H74B 3.0224 no .
H24 C35 3.2018 no 3_565
H24 H35A 2.4267 no 3_565
H24 H35C 3.1456 no 3_565
H24 H53A 3.5698 no 2_555
H24 H54B 3.5741 no 2_555
H24 H54C 3.1527 no 2_555
H24 H59C 3.4252 no 2_655
H25 Au1 3.4296 no 3_565
H25 Cl1 2.9230 no 3_565
H25 H29A 2.8016 no 3_565
H25 H35A 3.0483 no 3_565
H25 H50 3.0558 no 2_655
H25 H58B 3.2498 no 2_655
H26 C29 3.2448 no 3_565
H26 C49 3.1052 no 2_655
H26 C50 3.2193 no 2_655
H26 H29A 2.6162 no 3_565
H26 H29B 2.9614 no 3_565
H26 H49 2.7520 no 2_655
H26 H50 2.9544 no 2_655
H26 H59B 3.4368 no 2_655
H29A C25 3.2965 no 3_565
H29A C26 3.2140 no 3_565
H29A H25 2.8016 no 3_565
H29A H26 2.6162 no 3_565
H29A H49 3.1234 no 4_454
H29B H26 2.9614 no 3_565
H29B H34A 3.0341 no 3_565
H29B H35A 3.4925 no 3_565
H29B H35C 3.5671 no 3_565
H29B H37A 3.0133 no 1_455
H29B H49 3.3999 no 4_454
H30A C15 3.0148 no 1_455
H30A C16 3.2025 no 1_455
H30A H13A 2.9782 no 1_455
H30A H15B 2.1889 no 1_455
H30A H16A 2.8591 no 1_455
H30A H16C 3.2229 no 1_455
H30B H9 3.5924 no 3_555
H30B H13A 3.5366 no 1_455
H30B H15B 3.5533 no 1_455
H30B H16A 3.2146 no 1_455
H30C C13 3.2275 no 1_455
H30C C49 3.4143 no 4_454
H30C H9 3.0118 no 3_555
H30C H13A 2.3102 no 1_455
H30C H13B 3.3921 no 1_455
H30C H15B 2.9888 no 1_455
H30C H16A 3.2995 no 1_455
H30C H49 2.5249 no 4_454
H31A C37 3.5141 no 1_455
H31A H15B 3.4120 no 1_455
H31A H37A 3.2763 no 1_455
H31A H37B 3.2907 no 1_455
H31A H37C 3.3906 no 1_455
H31A H72C 2.7702 no 1_455
H31B C37 3.4725 no 1_455
H31B C54 3.4231 no 2_555
H31B H37A 3.0387 no 1_455
H31B H37C 3.1607 no 1_455
H31B H53A 3.4385 no 2_555
H31B H54C 2.5364 no 2_555
H32A C59 3.1005 no 2_655
H32A H54C 3.0628 no 2_555
H32A H59A 3.2829 no 2_655
H32A H59B 3.4554 no 2_655
H32A H59C 2.2333 no 2_655
H32B H76B 3.2870 no .
H32B H77C 3.4202 no .
H32C H54C 3.0965 no 2_555
H32C H59C 3.4248 no 2_655
H32C H72C 3.1435 no 1_455
H32C H75A 3.5494 no 2_555
H32C H75C 2.9698 no 2_555
H32C H77C 3.2386 no .
H34A C34 3.4698 no 3_665
H34A H29B 3.0341 no 3_565
H34A H34A 3.4936 no 3_665
H34A H34B 2.6885 no 3_665
H34A H35C 3.4998 no 3_665
H34A H37A 3.5969 no 3_665
H34A H49 3.3601 no 2_655
H34B C34 3.1012 no 3_665
H34B H34A 2.6885 no 3_665
H34B H34B 2.7132 no 3_665
H34B H35C 3.1344 no 3_665
H35A C24 3.1227 no 3_565
H35A C25 3.4293 no 3_565
H35A H24 2.4267 no 3_565
H35A H25 3.0483 no 3_565
H35A H29B 3.4925 no 3_565
H35A H53A 3.4136 no 4_554
H35B H48 2.8519 no 4_554
H35B H53A 3.3905 no 4_554
H35B H55B 3.4431 no 4_554
H35C C48 3.5290 no 4_554
H35C C53 3.4407 no 4_554
H35C H24 3.1456 no 3_565
H35C H29B 3.5671 no 3_565
H35C H34A 3.4998 no 3_665
H35C H34B 3.1344 no 3_665
H35C H36A 3.5450 no 3_665
H35C H37A 2.9458 no 3_665
H35C H48 2.8297 no 4_554
H35C H53A 2.4508 no 4_554
H36A C47 3.4818 no 2_655
H36A C48 3.1048 no 2_655
H36A C49 3.0795 no 2_655
H36A C50 3.4255 no 2_655
H36A H35C 3.5450 no 3_665
H36A H48 3.4063 no 2_655
H36A H49 3.3673 no 2_655
H36A H53A 3.4102 no 2_655
H36A H53B 3.3533 no 2_655
H36A H59B 3.1222 no 2_655
H36B Au41 3.3417 no 2_655
H36B Cl41 2.9363 no 2_655
H36B C59 3.4561 no 2_655
H36B H59A 3.5828 no 2_655
H36B H59B 2.6252 no 2_655
H37A C31 3.5976 no 1_655
H37A H29B 3.0133 no 1_655
H37A H31A 3.2763 no 1_655
H37A H31B 3.0387 no 1_655
H37A H34A 3.5969 no 3_665
H37A H35C 2.9458 no 3_665
H37A H53A 3.2724 no 2_655
H37A H53B 3.4718 no 2_655
H37B Cl41 3.5323 no 2_655
H37B H31A 3.2907 no 1_655
H37B H72B 3.4732 no .
H37B H72C 3.2531 no .
H37C Au41 3.5015 no 2_655
H37C Cl41 3.4526 no 2_655
H37C C53 3.1209 no 2_655
H37C H31A 3.3906 no 1_655
H37C H31B 3.1607 no 1_655
H37C H53A 2.9666 no 2_655
H37C H53B 2.4088 no 2_655
H37C H72C 3.4804 no .
H43 C64 3.3631 no 2_655
H43 C65 3.2283 no 2_655
H43 H64 3.3825 no 2_655
H43 H65 3.1575 no 2_655
H44 Cl41 2.5744 no 2_655
H48 C14 3.3377 no 4_555
H48 C35 3.2896 no 4_555
H48 H13A 3.4552 no 4_555
H48 H14A 2.9584 no 4_555
H48 H14C 2.9110 no 4_555
H48 H35B 2.8519 no 4_555
H48 H35C 2.8297 no 4_555
H48 H36A 3.4063 no 2_645
H49 C29 3.4756 no 4_655
H49 C30 3.3335 no 4_655
H49 H9 2.6541 no 2_655
H49 H13A 3.3303 no 4_555
H49 H26 2.7520 no 2_645
H49 H29A 3.1234 no 4_655
H49 H29B 3.3999 no 4_655
H49 H30C 2.5249 no 4_655
H49 H34A 3.3601 no 2_645
H49 H36A 3.3673 no 2_645
H50 Cl1 3.0602 no 4_655
H50 C25 3.3785 no 2_645
H50 C26 3.3209 no 2_645
H50 H9 3.0595 no 2_655
H50 H10 3.3722 no 2_655
H50 H25 3.0558 no 2_645
H50 H26 2.9544 no 2_645
H53A C35 3.2258 no 4_555
H53A C37 3.4982 no 2_645
H53A H24 3.5698 no 2_545
H53A H31B 3.4385 no 2_545
H53A H35A 3.4136 no 4_555
H53A H35B 3.3905 no 4_555
H53A H35C 2.4508 no 4_555
H53A H36A 3.4102 no 2_645
H53A H37A 3.2724 no 2_645
H53A H37C 2.9666 no 2_645
H53B C37 3.2543 no 2_645
H53B H36A 3.3533 no 2_645
H53B H37A 3.4718 no 2_645
H53B H37C 2.4088 no 2_645
H54A H58A 2.8812 no 1_455
H54B C58 2.9963 no 1_455
H54B H24 3.5741 no 2_545
H54B H58A 2.5045 no 1_455
H54B H58B 2.6761 no 1_455
H54B H59C 3.1896 no 1_455
H54B H61B 3.4571 no 1_455
H54C C31 3.2881 no 2_545
H54C C32 3.3081 no 2_545
H54C H24 3.1527 no 2_545
H54C H31B 2.5364 no 2_545
H54C H32A 3.0628 no 2_545
H54C H32C 3.0965 no 2_545
H54C H58A 3.1977 no 1_455
H54C H58B 3.5583 no 1_455
H54C H59C 2.8873 no 1_455
H55A Cl1 3.5259 no 4_555
H55A H61B 3.3351 no 1_455
H55B Cl1 3.4507 no 4_555
H55B C14 3.1831 no 4_555
H55B H14A 2.7725 no 4_555
H55B H14B 3.5916 no 4_555
H55B H14C 2.7683 no 4_555
H55B H35B 3.4431 no 4_555
H56A H64 2.8913 no 2_655
H56A H69B 2.8826 no 2_655
H56B C16 3.4906 no 2_655
H56B H14C 2.8000 no 4_555
H56B H16B 2.7294 no 2_655
H56B H16C 3.4806 no 2_655
H56B H64 3.1216 no 2_655
H56B H65 3.4389 no 2_655
H56C C16 3.1638 no 2_655
H56C C21 3.4516 no 2_555
H56C H14C 3.0140 no 4_555
H56C H16A 3.2907 no 2_655
H56C H16B 2.8100 no 2_655
H56C H16C 2.8807 no 2_655
H56C H19A 2.9462 no 2_555
H56C H20B 3.4036 no 2_555
H56C H21A 2.7972 no 2_555
H56C H21C 3.3568 no 2_555
H56C H64 3.2843 no 2_655
H58A C54 3.0174 no 1_655
H58A H54A 2.8812 no 1_655
H58A H54B 2.5045 no 1_655
H58A H54C 3.1977 no 1_655
H58A H77B 3.5570 no 1_655
H58B Cl1 3.0898 no 4_655
H58B C25 3.4433 no 2_645
H58B C54 3.4740 no 1_655
H58B H25 3.2498 no 2_645
H58B H54B 2.6761 no 1_655
H58B H54C 3.5583 no 1_655
H59A H32A 3.2829 no 2_645
H59A H36B 3.5828 no 2_645
H59B C22 3.5988 no 2_645
H59B C25 3.3649 no 2_645
H59B C26 3.1416 no 2_645
H59B C27 3.2671 no 2_645
H59B C36 3.2864 no 2_645
H59B H26 3.4368 no 2_645
H59B H32A 3.4554 no 2_645
H59B H36A 3.1222 no 2_645
H59B H36B 2.6252 no 2_645
H59C C22 3.5671 no 2_645
H59C C23 3.2824 no 2_645
H59C C24 3.1344 no 2_645
H59C C25 3.3547 no 2_645
H59C C32 3.1642 no 2_645
H59C C54 3.4109 no 1_655
H59C H24 3.4252 no 2_645
H59C H32A 2.2333 no 2_645
H59C H32C 3.4248 no 2_645
H59C H54B 3.1896 no 1_655
H59C H54C 2.8873 no 1_655
H60A C65 3.3023 no 2_655
H60A C66 3.4105 no 2_655
H60A H20A 3.3787 no 2_655
H60A H65 2.8692 no 2_655
H60A H66 3.0590 no 2_655
H60B Cl1 3.5378 no 4_655
H60B C10 3.2566 no 2_655
H60B C20 3.3845 no 2_655
H60B H10 2.6974 no 2_655
H60B H20A 3.0677 no 2_655
H60B H20B 2.7712 no 2_655
H61A C75 3.4697 no 2_655
H61A H74B 3.5724 no 2_655
H61A H75B 3.1610 no 2_655
H61A H75C 2.9608 no 2_655
H61A H77B 3.2120 no 1_655
H61A H77C 3.4647 no 1_655
H61B C77 3.3280 no 1_655
H61B H54B 3.4571 no 1_655
H61B H55A 3.3351 no 1_655
H61B H77A 3.0890 no 1_655
H61B H77B 2.9149 no 1_655
H61B H77C 3.4507 no 1_655
H61C C20 3.2231 no 2_655
H61C C21 3.5678 no 2_655
H61C C74 3.5080 no 2_655
H61C C75 3.5316 no 2_655
H61C H20A 2.7149 no 2_655
H61C H20B 2.9937 no 2_655
H61C H21C 2.9589 no 2_655
H61C H66 2.9345 no 2_655
H61C H74B 2.6997 no 2_655
H61C H75B 3.3611 no 2_655
H61C H75C 3.2072 no 2_655
H64 C15 3.5956 no .
H64 C16 3.0285 no .
H64 C56 3.2793 no 2_645
H64 H15A 3.1034 no .
H64 H16B 2.7959 no .
H64 H16C 2.5284 no .
H64 H43 3.3825 no 2_645
H64 H56A 2.8913 no 2_645
H64 H56B 3.1216 no 2_645
H64 H56C 3.2843 no 2_645
H65 C6 3.4959 no .
H65 C7 3.5480 no .
H65 C8 3.5341 no .
H65 C9 3.5319 no .
H65 C10 3.5185 no .
H65 C11 3.5086 no .
H65 H3 3.2526 no .
H65 H15A 3.4652 no .
H65 H16B 3.2146 no .
H65 H20A 3.3508 no .
H65 H43 3.1575 no 2_645
H65 H56B 3.4389 no 2_645
H65 H60A 2.8692 no 2_645
H66 C20 3.0642 no .
H66 H3 3.1249 no .
H66 H17 3.5047 no .
H66 H20A 2.0873 no .
H66 H20B 3.5933 no .
H66 H60A 3.0590 no 2_645
H66 H61C 2.9345 no 2_645
H69B C21 3.5155 no 1_655
H69B H21A 3.4726 no 1_655
H69B H21C 2.7975 no 1_655
H69B H56A 2.8826 no 2_645
H70A H74A 3.0529 no 1_655
H70A H77B 3.2528 no 1_655
H70B C21 3.3892 no 1_655
H70B C74 3.1387 no 1_655
H70B H21B 3.2009 no 1_655
H70B H21C 2.7171 no 1_655
H70B H74A 2.5197 no 1_655
H70B H74B 2.8504 no 1_655
H70B H76B 3.5068 no 1_655
H70B H77B 2.7485 no 1_655
H70C C74 3.3575 no 1_655
H70C H21C 3.3860 no 1_655
H70C H74A 2.7501 no 1_655
H70C H74B 3.1497 no 1_655
H70C H75C 3.3839 no 1_655
H70C H77C 3.2797 no 2_645
H71A H21B 3.0974 no 1_655
H71A H21C 3.4953 no 1_655
H71A H77B 3.3510 no 1_655
H71B C16 3.4089 no .
H71B C21 3.1887 no 1_655
H71B H15A 3.3875 no .
H71B H16C 2.5164 no .
H71B H21A 2.8662 no 1_655
H71B H21B 2.9739 no 1_655
H71B H21C 3.1936 no 1_655
H72A Cl41 3.3994 no 2_655
H72A C75 3.5450 no 2_655
H72A H75B 3.1875 no 2_655
H72A H75C 3.2322 no 2_655
H72B Cl41 3.1526 no 2_655
H72B H3 3.5208 no .
H72B H15A 2.9681 no .
H72B H37B 3.4732 no .
H72C C31 3.5185 no 1_655
H72C H31A 2.7702 no 1_655
H72C H32C 3.1435 no 1_655
H72C H37B 3.2531 no .
H72C H37C 3.4804 no .
H74A C70 2.9325 no 1_455
H74A H70A 3.0529 no 1_455
H74A H70B 2.5197 no 1_455
H74A H70C 2.7501 no 1_455
H74B C21 3.5531 no .
H74B C61 3.5412 no 2_645
H74B C70 3.4422 no 1_455
H74B H20A 3.0315 no .
H74B H21B 3.4672 no .
H74B H21C 3.0224 no .
H74B H61A 3.5724 no 2_645
H74B H61C 2.6997 no 2_645
H74B H70B 2.8504 no 1_455
H74B H70C 3.1497 no 1_455
H75A H32C 3.5494 no 2_545
H75B H61A 3.1610 no 2_645
H75B H61C 3.3611 no 2_645
H75B H72A 3.1875 no 2_645
H75C C61 3.5394 no 2_645
H75C H32C 2.9698 no 2_545
H75C H61A 2.9608 no 2_645
H75C H61C 3.2072 no 2_645
H75C H70C 3.3839 no 1_455
H75C H72A 3.2322 no 2_645
H76A Cl41 3.3494 no 2_655
H76A H3 3.1778 no .
H76A H4 3.3328 no .
H76B C21 3.5976 no .
H76B H3 3.2356 no .
H76B H20A 3.4258 no .
H76B H21B 2.8721 no .
H76B H32B 3.2870 no .
H76B H70B 3.5068 no 1_455
H77A H61B 3.0890 no 1_455
H77B C61 3.4975 no 1_455
H77B C70 3.4236 no 1_455
H77B H58A 3.5570 no 1_455
H77B H61A 3.2120 no 1_455
H77B H61B 2.9149 no 1_455
H77B H70A 3.2528 no 1_455
H77B H70B 2.7485 no 1_455
H77B H71A 3.3510 no 1_455
H77C H32B 3.4202 no .
H77C H32C 3.2386 no .
H77C H61A 3.4647 no 1_455
H77C H61B 3.4507 no 1_455
H77C H70C 3.2797 no 2_655

loop_
_geom_torsion_atom_site_label_1
_geom_torsion_atom_site_label_2
_geom_torsion_atom_site_label_3
_geom_torsion_atom_site_label_4
_geom_torsion
_geom_torsion_publ_flag
C1 N2 C3 C4 -0.2(10) no
C3 N2 C1 Au1 176.2(7) no
C3 N2 C1 N5 -0.3(10) no
C1 N2 C6 C7 90.5(10) no
C1 N2 C6 C11 -93.0(11) no
C6 N2 C1 Au1 -2.8(14) no
C6 N2 C1 N5 -179.3(8) no
C3 N2 C6 C7 -88.3(11) no
C3 N2 C6 C11 88.1(10) no
C6 N2 C3 C4 178.8(8) no
C1 N5 C4 C3 -0.9(11) no
C4 N5 C1 Au1 -175.9(7) no
C4 N5 C1 N2 0.7(10) no
C1 N5 C22 C23 86.5(11) no
C1 N5 C22 C27 -94.9(10) no
C22 N5 C1 Au1 2.3(13) no
C22 N5 C1 N2 178.9(8) no
C4 N5 C22 C23 -95.5(10) no
C4 N5 C22 C27 83.2(11) no
C22 N5 C4 C3 -179.1(8) no
C41 N42 C43 C44 -0.3(12) no
C43 N42 C41 Au41 173.8(8) no
C43 N42 C41 N45 0.6(11) no
C41 N42 C46 C47 -93.1(11) no
C41 N42 C46 C51 90.5(11) no
C46 N42 C41 Au41 -8.5(15) no
C46 N42 C41 N45 178.3(8) no
C43 N42 C46 C47 84.3(12) no
C43 N42 C46 C51 -92.1(11) no
C46 N42 C43 C44 -178.0(8) no
C41 N45 C44 C43 0.5(11) no
C44 N45 C41 Au41 -174.5(8) no
C44 N45 C41 N42 -0.7(11) no
C41 N45 C62 C63 -85.5(12) no
C41 N45 C62 C67 93.3(11) no
C62 N45 C41 Au41 6.3(14) no
C62 N45 C41 N42 -179.9(8) no
C44 N45 C62 C63 95.4(11) no
C44 N45 C62 C67 -85.7(12) no
C62 N45 C44 C43 179.7(8) no
N2 C3 C4 N5 0.6(10) no
N2 C6 C7 C8 176.7(7) no
N2 C6 C7 C12 -3.8(13) no
N2 C6 C11 C10 -176.6(9) no
N2 C6 C11 C17 1.5(17) no
C7 C6 C11 C10 -0.6(19) no
C7 C6 C11 C17 177.5(10) no
C11 C6 C7 C8 0.6(15) no
C11 C6 C7 C12 -179.9(11) no
C6 C7 C8 C9 -1.0(15) no
C6 C7 C12 C13 -134.3(10) no
C6 C7 C12 C15 95.1(12) no
C8 C7 C12 C13 45.2(14) no
C8 C7 C12 C15 -85.5(13) no
C12 C7 C8 C9 179.4(9) no
C7 C8 C9 C10 1.5(18) no
C8 C9 C10 C11 -1(2) no
C9 C10 C11 C6 1(2) no
C9 C10 C11 C17 -177.1(12) no
C6 C11 C17 C18 86.9(17) no
C6 C11 C17 C20 -127.3(13) no
C10 C11 C17 C18 -95.0(17) no
C10 C11 C17 C20 51(3) no
C7 C12 C13 C14 58.5(13) no
C7 C12 C15 C16 68.8(13) no
C13 C12 C15 C16 -62.9(14) no
C15 C12 C13 C14 -170.0(11) no
C11 C17 C18 C19 77.5(19) no
C11 C17 C20 C21 168.3(14) no
C18 C17 C20 C21 -44(3) no
C20 C17 C18 C19 -69(3) no
N5 C22 C23 C24 176.6(8) no
N5 C22 C23 C28 -17.6(14) no
N5 C22 C27 C26 -177.9(7) no
N5 C22 C27 C33 -0.3(12) no
C23 C22 C27 C26 0.7(13) no
C23 C22 C27 C33 178.3(8) no
C27 C22 C23 C24 -2.0(14) no
C27 C22 C23 C28 163.7(8) no
C22 C23 C24 C25 1.8(17) no
C22 C23 C28 C29 -112.3(11) no
C22 C23 C28 C31 129.9(10) no
C24 C23 C28 C29 53.0(14) no
C24 C23 C28 C31 -64.9(12) no
C28 C23 C24 C25 -164.4(9) no
C23 C24 C25 C26 -0.3(18) no
C24 C25 C26 C27 -1.2(17) no
C25 C26 C27 C22 1.0(14) no
C25 C26 C27 C33 -176.6(9) no
C22 C27 C33 C34 135.1(8) no
C22 C27 C33 C36 -99.4(10) no
C26 C27 C33 C34 -47.4(12) no
C26 C27 C33 C36 78.0(11) no
C23 C28 C29 C30 160.9(9) no
C23 C28 C31 C32 -63.8(13) no
C29 C28 C31 C32 172.2(10) no
C31 C28 C29 C30 -80.7(13) no
C27 C33 C34 C35 -63.5(12) no
C27 C33 C36 C37 162.9(8) no
C34 C33 C36 C37 -71.2(12) no
C36 C33 C34 C35 171.6(9) no
N42 C43 C44 N45 -0.1(12) no
N42 C46 C47 C48 -179.8(8) no
N42 C46 C47 C52 4.4(14) no
N42 C46 C51 C50 -179.7(7) no
N42 C46 C51 C57 -1.1(13) no
C47 C46 C51 C50 4.0(14) no
C47 C46 C51 C57 -177.4(8) no
C51 C46 C47 C48 -3.5(14) no
C51 C46 C47 C52 -179.3(8) no
C46 C47 C48 C49 1.4(15) no
C46 C47 C52 C53 104.0(11) no
C46 C47 C52 C55 -128.7(10) no
C48 C47 C52 C53 -71.7(12) no
C48 C47 C52 C55 55.6(13) no
C52 C47 C48 C49 177.3(9) no
C47 C48 C49 C50 0.2(16) no
C48 C49 C50 C51 0.4(15) no
C49 C50 C51 C46 -2.3(14) no
C49 C50 C51 C57 179.1(8) no
C46 C51 C57 C58 -137.8(9) no
C46 C51 C57 C60 99.1(10) no
C50 C51 C57 C58 40.8(13) no
C50 C51 C57 C60 -82.3(11) no
C47 C52 C53 C54 -177.4(8) no
C47 C52 C55 C56 58.5(12) no
C53 C52 C55 C56 -176.8(8) no
C55 C52 C53 C54 56.8(12) no
C51 C57 C58 C59 62.7(12) no
C51 C57 C60 C61 -172.0(8) no
C58 C57 C60 C61 63.7(13) no
C60 C57 C58 C59 -176.5(9) no
N45 C62 C63 C64 -178.2(8) no
N45 C62 C63 C68 0.6(15) no
N45 C62 C67 C66 179.9(8) no
N45 C62 C67 C73 0.9(14) no
C63 C62 C67 C66 -1.3(15) no
C63 C62 C67 C73 179.7(9) no
C67 C62 C63 C64 3.0(15) no
C67 C62 C63 C68 -178.2(9) no
C62 C63 C64 C65 -2.4(17) no
C62 C63 C68 C69 116.8(11) no
C62 C63 C68 C71 -112.5(12) no
C64 C63 C68 C69 -64.4(14) no
C64 C63 C68 C71 66.2(15) no
C68 C63 C64 C65 178.8(10) no
C63 C64 C65 C66 0.1(18) no
C64 C65 C66 C67 1.8(16) no
C65 C66 C67 C62 -1.2(16) no
C65 C66 C67 C73 177.8(9) no
C62 C67 C73 C74 -134.1(10) no
C62 C67 C73 C76 99.4(11) no
C66 C67 C73 C74 46.9(13) no
C66 C67 C73 C76 -79.6(13) no
C63 C68 C69 C70 -167.4(12) no
C63 C68 C71 C72 55.7(19) no
C69 C68 C71 C72 -178.6(13) no
C71 C68 C69 C70 63.8(18) no
C67 C73 C74 C75 59.4(14) no
C67 C73 C76 C77 -165.9(10) no
C74 C73 C76 C77 70.0(15) no
C76 C73 C74 C75 -176.4(11) no
